data_7214616
loop_
_publ_author_name
'Li, Qiaowei'
'Shin, Sung Min'
'Moon, Dohyun'
'Jeong, Kyung Seok'
'Jeong, Nakcheol'

_publ_section_title
;
 Chiral porous metal--organic frameworks from chiral building units with
 different metrics
;
_journal_issue 47
_journal_name_full CrystEngComm
_journal_page_first 10161
_journal_paper_doi 10.1039/c3ce41586d
_journal_volume 15
_journal_year 2013
_chemical_formula_moiety 'C200 H188 N4 O42 Zn8'
_chemical_formula_sum 'C200 H188 N4 O42 Zn8'
_chemical_formula_weight 3842.50
_chemical_name_systematic
; 
 ? 
;
_space_group_IT_number 19
_space_group_name_Hall 'P 2ac 2ab'
_symmetry_cell_setting orthorhombic
_symmetry_space_group_name_Hall 'P 2ac 2ab'
_symmetry_space_group_name_H-M 'P 21 21 21'
_atom_sites_solution_hydrogens geom
_atom_sites_solution_primary direct
_atom_sites_solution_secondary difmap
_audit_creation_method SHELXL-97
_cell_angle_alpha 90.00
_cell_angle_beta 90.00
_cell_angle_gamma 90.00
_cell_formula_units_Z 4
_cell_length_a 22.945(5)
_cell_length_b 31.803(6)
_cell_length_c 32.955(7)
_cell_measurement_reflns_used 185918
_cell_measurement_temperature 100(2)
_cell_measurement_theta_max 32.39
_cell_measurement_theta_min 0.52
_cell_volume 24048(9)
_computing_cell_refinement HKL2000
_computing_data_collection 'PAL ADSC Quantum-210 ADX Program'
_computing_data_reduction HKL2000
_computing_molecular_graphics 'Diamond 3.2e'
_computing_publication_material WinGX
_computing_structure_refinement 'Bruker SHELXTL'
_computing_structure_solution 'Bruker SHELXTL'
_diffrn_ambient_temperature 100(2)
_diffrn_measured_fraction_theta_full 0.971
_diffrn_measured_fraction_theta_max 0.971
_diffrn_measurement_device_type 'ADSC Q210 CCD area detector'
_diffrn_measurement_method 'omega scan'
_diffrn_radiation_type synchrotron
_diffrn_radiation_wavelength 0.90000
_diffrn_reflns_av_R_equivalents 0.0736
_diffrn_reflns_av_sigmaI/netI 0.0733
_diffrn_reflns_limit_h_max 23
_diffrn_reflns_limit_h_min -23
_diffrn_reflns_limit_k_max 31
_diffrn_reflns_limit_k_min -31
_diffrn_reflns_limit_l_max 33
_diffrn_reflns_limit_l_min -33
_diffrn_reflns_number 94172
_diffrn_reflns_theta_full 27.50
_diffrn_reflns_theta_max 27.50
_diffrn_reflns_theta_min 1.37
_diffrn_source 'PAL 6B bending beamline'
_exptl_absorpt_coefficient_mu 1.569
_exptl_absorpt_correction_T_max 0.9399
_exptl_absorpt_correction_T_min 0.8341
_exptl_absorpt_correction_type empirical
_exptl_absorpt_process_details 'HKL2000 Scalepack'
_exptl_crystal_colour colorless
_exptl_crystal_density_diffrn 1.061
_exptl_crystal_density_method 'not measured'
_exptl_crystal_description needle
_exptl_crystal_F_000 7968
_exptl_crystal_size_max 0.12
_exptl_crystal_size_mid 0.05
_exptl_crystal_size_min 0.04
_platon_squeeze_details
;Especially, since large solvent area in the molecule, and poor data
is difficult find the lattice solvent. therefore, structural solvent
region were removed from the asymmetric unit by the squeeze process
;
_refine_diff_density_max 1.359
_refine_diff_density_min -0.772
_refine_diff_density_rms 0.081
_refine_ls_abs_structure_details 'Flack H D (1983), Acta Cryst. A39, 876-881'
_refine_ls_abs_structure_Flack 0.052(13)
_refine_ls_extinction_coef 0.00019(3)
_refine_ls_extinction_expression Fc^*^=kFc[1+0.001xFc^2^\l^3^/sin(2\q)]^-1/4^
_refine_ls_extinction_method SHELXL
_refine_ls_goodness_of_fit_ref 0.993
_refine_ls_hydrogen_treatment mixed
_refine_ls_matrix_type fullcycle
_refine_ls_number_parameters 2213
_refine_ls_number_reflns 26210
_refine_ls_number_restraints 87
_refine_ls_restrained_S_all 1.393
_refine_ls_R_factor_all 0.1115
_refine_ls_R_factor_gt 0.0788
_refine_ls_shift/su_max 0.011
_refine_ls_shift/su_mean 0.000
_refine_ls_structure_factor_coef Fsqd
_refine_ls_weighting_details 'calc w=1/[\s^2^(Fo^2^)+(0.1317P)^2^+0.0000P] where P=(Fo^2^+2Fc^2^)/3'
_refine_ls_weighting_scheme calc
_refine_ls_wR_factor_gt 0.1906
_refine_ls_wR_factor_ref 0.2107
_reflns_number_gt 15911
_reflns_number_total 26210
_reflns_threshold_expression >2sigma(I)
_cod_data_source_file c3ce41586d.txt
_cod_data_source_block kujncor
_cod_original_cell_volume 24048(8)
_cod_database_code 7214616

loop_
_symmetry_equiv_pos_as_xyz
'x, y, z'
'-x+1/2, -y, z+1/2'
'-x, y+1/2, -z+1/2'
'x+1/2, -y+1/2, -z'

loop_
_atom_site_label
_atom_site_type_symbol
_atom_site_fract_x
_atom_site_fract_y
_atom_site_fract_z
_atom_site_U_iso_or_equiv
_atom_site_adp_type
_atom_site_occupancy
_atom_site_symmetry_multiplicity
_atom_site_calc_flag
_atom_site_refinement_flags
Zn1 Zn 0.04389(5) 0.26896(4) 0.27466(3) 0.077 Uani 1 1 d .
Zn2 Zn 0.16851(6) 0.22944(4) 0.27698(4) 0.080 Uani 1 1 d .
Zn3 Zn 0.12220(6) 0.27186(4) 0.19816(3) 0.078 Uani 1 1 d .
Zn4 Zn 0.15298(6) 0.33143(4) 0.27633(4) 0.079 Uani 1 1 d D
O1M O 0.1235(3) 0.27557(17) 0.25707(15) 0.066 Uani 1 1 d .
Zn5 Zn 0.18927(5) 0.22672(4) 0.77402(3) 0.076 Uani 1 1 d .
Zn6 Zn 0.11594(6) 0.22106(4) 0.69379(3) 0.076 Uani 1 1 d .
Zn7 Zn 0.05725(6) 0.26094(4) 0.77444(4) 0.082 Uani 1 1 d .
Zn8 Zn 0.08675(6) 0.16274(4) 0.76835(3) 0.079 Uani 1 1 d .
O2M O 0.1135(3) 0.21773(19) 0.75149(14) 0.062 Uani 1 1 d .
O1A O -0.0124(3) 0.2655(2) 0.23078(19) 0.099 Uani 1 1 d .
O2A O 0.0447(3) 0.2739(3) 0.1768(2) 0.118 Uani 1 1 d .
O3A O -0.4124(3) 0.2700(3) 0.0305(2) 0.103 Uani 1 1 d .
O4A O 0.1923(3) 0.1927(2) 0.2343(2) 0.106 Uani 1 1 d .
O5A O 0.1505(4) 0.2177(2) 0.1781(2) 0.100 Uani 1 1 d .
O6A O 0.3582(3) -0.0935(2) 0.07700(19) 0.088 Uani 1 1 d .
O7A O 0.1656(3) 0.31456(19) 0.17165(18) 0.075 Uani 1 1 d .
O8A O 0.2032(3) 0.3462(2) 0.22685(19) 0.084 Uani 1 1 d .
O9A O 0.3764(4) 0.5935(2) 0.01111(19) 0.097 Uani 1 1 d .
C1A C -0.0038(5) 0.2704(3) 0.1925(4) 0.089 Uani 1 1 d .
C2A C -0.0575(5) 0.2695(4) 0.1690(3) 0.105 Uani 1 1 d D
C3A C -0.1110(5) 0.2611(3) 0.1801(4) 0.105 Uani 1 1 d D
H3A H -0.1170 0.2542 0.2078 0.126 Uiso 1 1 calc R
C4A C -0.1588(6) 0.2612(3) 0.1558(3) 0.099 Uani 1 1 d D
H4A H -0.1955 0.2548 0.1677 0.119 Uiso 1 1 calc R
C5A C -0.1573(5) 0.2699(4) 0.1161(3) 0.103 Uani 1 1 d D
C6A C -0.1033(5) 0.2839(4) 0.1038(3) 0.099 Uani 1 1 d DU
H6A H -0.1000 0.3004 0.0799 0.119 Uiso 1 1 calc R
C7A C -0.0515(5) 0.2737(4) 0.1269(4) 0.105 Uani 1 1 d DU
H7A H -0.0149 0.2700 0.1139 0.126 Uiso 1 1 calc R
C8A C -0.2078(5) 0.2705(4) 0.0901(3) 0.098 Uani 1 1 d .
C9A C -0.2600(5) 0.2506(4) 0.1003(4) 0.105 Uani 1 1 d U
H9A H -0.2628 0.2346 0.1245 0.126 Uiso 1 1 calc R
C10A C -0.3083(6) 0.2544(4) 0.0743(3) 0.099 Uani 1 1 d U
H10A H -0.3447 0.2430 0.0825 0.119 Uiso 1 1 calc R
C11A C -0.3045(5) 0.2735(4) 0.0383(3) 0.090 Uani 1 1 d .
C12A C -0.2548(5) 0.2895(3) 0.0251(3) 0.081 Uani 1 1 d .
H12A H -0.2525 0.3003 -0.0018 0.097 Uiso 1 1 calc R
C13A C -0.2040(6) 0.2909(3) 0.0508(4) 0.103 Uani 1 1 d .
H13A H -0.1693 0.3046 0.0424 0.123 Uiso 1 1 calc R
C14A C -0.3597(5) 0.2727(3) 0.0095(3) 0.080 Uani 1 1 d .
H14A H -0.3598 0.2981 -0.0083 0.097 Uiso 1 1 calc R
C15A C -0.4233(8) 0.3081(5) 0.0509(5) 0.177 Uani 1 1 d U
H15A H -0.3932 0.3127 0.0715 0.265 Uiso 1 1 calc R
H15B H -0.4616 0.3068 0.0640 0.265 Uiso 1 1 calc R
H15C H -0.4228 0.3313 0.0314 0.265 Uiso 1 1 calc R
C16A C 0.1784(5) 0.1896(3) 0.1959(3) 0.082 Uani 1 1 d .
C17A C 0.1994(6) 0.1539(4) 0.1727(3) 0.093 Uani 1 1 d .
C18A C 0.1835(7) 0.1472(4) 0.1316(3) 0.125 Uani 1 1 d .
H18A H 0.1587 0.1664 0.1179 0.150 Uiso 1 1 calc R
C19A C 0.2051(6) 0.1118(4) 0.1119(3) 0.103 Uani 1 1 d .
H19A H 0.1936 0.1072 0.0846 0.124 Uiso 1 1 calc R
C20A C 0.2427(5) 0.0826(3) 0.1300(3) 0.090 Uani 1 1 d .
C21A C 0.2572(5) 0.0901(4) 0.1717(3) 0.095 Uani 1 1 d .
H21A H 0.2823 0.0715 0.1860 0.114 Uiso 1 1 calc R
C22A C 0.2335(5) 0.1258(4) 0.1913(3) 0.102 Uani 1 1 d .
H22A H 0.2424 0.1301 0.2191 0.122 Uiso 1 1 calc R
C23A C 0.2649(5) 0.0451(3) 0.1085(3) 0.080 Uani 1 1 d .
C24A C 0.2285(6) 0.0238(3) 0.0799(3) 0.099 Uani 1 1 d .
H24A H 0.1899 0.0330 0.0746 0.119 Uiso 1 1 calc R
C25A C 0.2527(6) -0.0121(4) 0.0595(3) 0.100 Uani 1 1 d .
H25A H 0.2303 -0.0264 0.0396 0.120 Uiso 1 1 calc R
C26A C 0.3073(5) -0.0259(3) 0.0686(3) 0.079 Uani 1 1 d .
C27A C 0.3416(6) -0.0056(3) 0.0974(3) 0.099 Uani 1 1 d .
H27A H 0.3792 -0.0161 0.1039 0.119 Uiso 1 1 calc R
C28A C 0.3198(6) 0.0308(3) 0.1169(4) 0.099 Uani 1 1 d .
H28A H 0.3434 0.0453 0.1360 0.119 Uiso 1 1 calc R
C29A C 0.3299(5) -0.0669(3) 0.0468(3) 0.083 Uani 1 1 d .
H29A H 0.2963 -0.0822 0.0344 0.099 Uiso 1 1 calc R
C30A C 0.3221(6) -0.1082(3) 0.1096(3) 0.096 Uani 1 1 d .
H30A H 0.3261 -0.0893 0.1329 0.145 Uiso 1 1 calc R
H30B H 0.3342 -0.1366 0.1174 0.145 Uiso 1 1 calc R
H30C H 0.2813 -0.1088 0.1007 0.145 Uiso 1 1 calc R
C31A C 0.1955(5) 0.3432(3) 0.1866(3) 0.072 Uani 1 1 d .
C32A C 0.2194(5) 0.3738(4) 0.1605(4) 0.096 Uani 1 1 d .
C33A C 0.2349(6) 0.4120(5) 0.1724(3) 0.122 Uani 1 1 d .
H33A H 0.2308 0.4177 0.2006 0.147 Uiso 1 1 calc R
C34A C 0.2563(6) 0.4447(4) 0.1493(3) 0.111 Uani 1 1 d .
H34A H 0.2671 0.4708 0.1611 0.133 Uiso 1 1 calc R
C35A C 0.2615(6) 0.4372(3) 0.1057(3) 0.085 Uani 1 1 d .
C36A C 0.2438(5) 0.4002(3) 0.0922(3) 0.088 Uani 1 1 d .
H36A H 0.2457 0.3941 0.0641 0.105 Uiso 1 1 calc R
C37A C 0.2226(5) 0.3705(3) 0.1187(3) 0.084 Uani 1 1 d .
H37A H 0.2088 0.3451 0.1070 0.101 Uiso 1 1 calc R
C38A C 0.2884(5) 0.4686(3) 0.0789(3) 0.088 Uani 1 1 d .
C39A C 0.2717(6) 0.5106(3) 0.0808(4) 0.108 Uani 1 1 d .
H39A H 0.2453 0.5201 0.1011 0.130 Uiso 1 1 calc R
C40A C 0.2952(5) 0.5391(3) 0.0515(3) 0.086 Uani 1 1 d .
H40A H 0.2822 0.5674 0.0518 0.103 Uiso 1 1 calc R
C41A C 0.3364(5) 0.5271(3) 0.0223(3) 0.074 Uani 1 1 d .
C42A C 0.3505(5) 0.4851(3) 0.0211(3) 0.080 Uani 1 1 d .
H42A H 0.3772 0.4753 0.0011 0.096 Uiso 1 1 calc R
C43A C 0.3262(5) 0.4564(3) 0.0486(3) 0.076 Uani 1 1 d .
H43A H 0.3361 0.4275 0.0462 0.091 Uiso 1 1 calc R
C44A C 0.3608(5) 0.5559(3) -0.0087(3) 0.081 Uani 1 1 d .
H44A H 0.3959 0.5429 -0.0215 0.098 Uiso 1 1 calc R
C45A C 0.4295(5) 0.6130(3) -0.0034(3) 0.103 Uani 1 1 d .
H45A H 0.4619 0.5931 -0.0006 0.154 Uiso 1 1 calc R
H45B H 0.4376 0.6382 0.0126 0.154 Uiso 1 1 calc R
H45C H 0.4248 0.6207 -0.0320 0.154 Uiso 1 1 calc R
O1B O 0.0334(3) 0.2118(2) 0.2958(2) 0.086 Uani 1 1 d .
O2B O 0.1240(3) 0.1948(2) 0.3116(3) 0.106 Uani 1 1 d .
O3B O -0.1034(3) -0.1048(2) 0.4206(2) 0.091 Uani 1 1 d .
O4B O 0.0721(3) 0.1724(2) 0.67021(19) 0.077 Uani 1 1 d .
O5B O 0.0653(3) 0.1291(2) 0.72063(17) 0.078 Uani 1 1 d .
O6B O -0.1182(4) -0.1101(2) 0.5027(2) 0.103 Uani 1 1 d .
O7B O 0.2239(3) 0.3129(2) 0.31186(18) 0.088 Uani 1 1 d .
O8B O 0.2368(3) 0.2426(2) 0.3050(2) 0.101 Uani 1 1 d .
O9B O 0.6630(3) 0.2756(2) 0.4746(2) 0.095 Uani 1 1 d .
O10B O 0.1942(3) 0.2130(2) 0.6757(2) 0.086 Uani 1 1 d .
O11B O 0.2446(3) 0.2340(2) 0.73144(18) 0.097 Uani 1 1 d .
O12B O 0.6591(4) 0.2537(3) 0.5544(3) 0.140 Uani 1 1 d .
O13B O 0.0107(4) 0.3081(2) 0.3111(2) 0.096 Uani 1 1 d .
O14B O 0.0999(3) 0.3319(2) 0.32657(18) 0.091 Uani 1 1 d .
O15B O -0.1414(4) 0.5904(2) 0.49415(19) 0.093 Uani 1 1 d .
O16B O 0.0924(3) 0.2738(2) 0.66801(18) 0.081 Uani 1 1 d .
O17B O 0.0503(4) 0.2963(2) 0.7239(2) 0.110 Uani 1 1 d .
O18B O -0.1101(3) 0.5909(2) 0.57711(18) 0.087 Uani 1 1 d .
C1B C 0.0681(6) 0.1877(3) 0.3117(3) 0.082 Uani 1 1 d .
C2B C 0.0475(5) 0.1474(3) 0.3298(3) 0.082 Uani 1 1 d .
C3B C -0.0076(5) 0.1341(3) 0.3236(3) 0.085 Uani 1 1 d .
H3B H -0.0337 0.1511 0.3084 0.101 Uiso 1 1 calc R
C4B C -0.0272(6) 0.0945(4) 0.3399(3) 0.098 Uani 1 1 d .
H4B H -0.0647 0.0839 0.3334 0.117 Uiso 1 1 calc R
C5B C 0.0088(5) 0.0727(3) 0.3646(3) 0.077 Uani 1 1 d .
C6B C 0.0649(5) 0.0842(3) 0.3723(4) 0.100 Uani 1 1 d .
H6B H 0.0906 0.0676 0.3882 0.120 Uiso 1 1 calc R
C7B C 0.0826(6) 0.1242(4) 0.3541(4) 0.107 Uani 1 1 d .
H7B H 0.1206 0.1345 0.3596 0.128 Uiso 1 1 calc R
C8B C -0.0141(6) 0.0327(3) 0.3853(3) 0.092 Uani 1 1 d .
C9B C -0.0730(5) 0.0245(4) 0.3865(3) 0.089 Uani 1 1 d .
H9B H -0.1013 0.0423 0.3742 0.107 Uiso 1 1 calc R
C10B C -0.0881(6) -0.0137(4) 0.4085(3) 0.099 Uani 1 1 d .
H10B H -0.1279 -0.0219 0.4093 0.119 Uiso 1 1 calc R
C11B C -0.0489(5) -0.0379(3) 0.4277(3) 0.087 Uani 1 1 d .
C12B C 0.0089(6) -0.0333(3) 0.4223(3) 0.092 Uani 1 1 d .
H12B H 0.0358 -0.0542 0.4310 0.110 Uiso 1 1 calc R
C13B C 0.0283(5) 0.0054(4) 0.4025(3) 0.090 Uani 1 1 d .
H13B H 0.0686 0.0122 0.4012 0.108 Uiso 1 1 calc R
C14B C -0.0690(5) -0.0791(3) 0.4471(3) 0.087 Uani 1 1 d .
H14B H -0.0348 -0.0953 0.4574 0.104 Uiso 1 1 calc R
C15B C -0.0684(5) -0.1147(4) 0.3842(3) 0.105 Uani 1 1 d .
H15D H -0.0636 -0.0893 0.3678 0.157 Uiso 1 1 calc R
H15E H -0.0885 -0.1363 0.3682 0.157 Uiso 1 1 calc R
H15F H -0.0301 -0.1252 0.3925 0.157 Uiso 1 1 calc R
C16B C 0.0579(4) 0.1381(3) 0.6852(3) 0.068 Uani 1 1 d .
C17B C 0.0346(5) 0.1074(3) 0.6550(3) 0.078 Uani 1 1 d .
C18B C 0.0132(5) 0.1214(4) 0.6157(3) 0.090 Uani 1 1 d .
H18B H 0.0135 0.1505 0.6092 0.108 Uiso 1 1 calc R
C19B C -0.0064(5) 0.0939(3) 0.5890(3) 0.090 Uani 1 1 d .
H19B H -0.0152 0.1036 0.5625 0.108 Uiso 1 1 calc R
C20B C -0.0152(5) 0.0509(3) 0.5976(3) 0.075 Uani 1 1 d .
C21B C 0.0082(6) 0.0391(4) 0.6370(4) 0.107 Uani 1 1 d .
H21B H 0.0096 0.0101 0.6440 0.129 Uiso 1 1 calc R
C22B C 0.0279(5) 0.0676(3) 0.6642(3) 0.088 Uani 1 1 d .
H22B H 0.0372 0.0584 0.6909 0.106 Uiso 1 1 calc R
C23B C -0.0381(5) 0.0209(3) 0.5685(4) 0.091 Uani 1 1 d .
C24B C -0.0809(5) 0.0319(4) 0.5392(3) 0.088 Uani 1 1 d .
H24B H -0.0937 0.0603 0.5385 0.105 Uiso 1 1 calc R
C25B C -0.1042(5) 0.0054(3) 0.5129(3) 0.080 Uani 1 1 d .
H25B H -0.1343 0.0143 0.4950 0.096 Uiso 1 1 calc R
C26B C -0.0827(5) -0.0382(4) 0.5118(3) 0.090 Uani 1 1 d .
C27B C -0.0374(5) -0.0512(3) 0.5379(4) 0.091 Uani 1 1 d .
H27B H -0.0218 -0.0788 0.5363 0.109 Uiso 1 1 calc R
C28B C -0.0163(5) -0.0225(3) 0.5659(3) 0.084 Uani 1 1 d .
H28B H 0.0133 -0.0313 0.5842 0.101 Uiso 1 1 calc R
C29B C -0.1116(6) -0.0690(3) 0.4824(3) 0.088 Uani 1 1 d .
H29B H -0.1498 -0.0581 0.4722 0.106 Uiso 1 1 calc R
C30B C -0.1648(7) -0.1094(4) 0.5316(5) 0.154 Uani 1 1 d .
H30D H -0.1530 -0.0928 0.5553 0.231 Uiso 1 1 calc R
H30E H -0.1738 -0.1382 0.5401 0.231 Uiso 1 1 calc R
H30F H -0.1993 -0.0967 0.5192 0.231 Uiso 1 1 calc R
C31B C 0.2485(4) 0.2795(4) 0.3183(3) 0.084 Uani 1 1 d .
C32B C 0.3055(5) 0.2810(3) 0.3429(3) 0.085 Uani 1 1 d .
C33B C 0.3439(5) 0.2482(4) 0.3431(3) 0.102 Uani 1 1 d .
H33B H 0.3361 0.2251 0.3256 0.122 Uiso 1 1 calc R
C34B C 0.3946(5) 0.2462(4) 0.3675(3) 0.098 Uani 1 1 d .
H34B H 0.4201 0.2227 0.3662 0.117 Uiso 1 1 calc R
C35B C 0.4058(5) 0.2796(3) 0.3933(3) 0.082 Uani 1 1 d .
C36B C 0.3661(5) 0.3136(3) 0.3937(3) 0.083 Uani 1 1 d .
H36B H 0.3732 0.3367 0.4112 0.099 Uiso 1 1 calc R
C37B C 0.3179(5) 0.3138(3) 0.3696(3) 0.082 Uani 1 1 d .
H37B H 0.2920 0.3370 0.3710 0.098 Uiso 1 1 calc R
C38B C 0.4558(4) 0.2800(3) 0.4197(3) 0.066 Uani 1 1 d .
C39B C 0.5079(5) 0.2571(3) 0.4091(3) 0.090 Uani 1 1 d .
H39B H 0.5095 0.2420 0.3843 0.109 Uiso 1 1 calc R
C40B C 0.5556(5) 0.2570(3) 0.4349(3) 0.080 Uani 1 1 d .
H40B H 0.5885 0.2401 0.4285 0.096 Uiso 1 1 calc R
C41B C 0.5561(5) 0.2819(3) 0.4706(3) 0.079 Uani 1 1 d .
C42B C 0.5063(5) 0.3032(3) 0.4813(3) 0.083 Uani 1 1 d .
H42B H 0.5050 0.3181 0.5062 0.100 Uiso 1 1 calc R
C43B C 0.4590(5) 0.3032(3) 0.4566(3) 0.072 Uani 1 1 d .
H43B H 0.4262 0.3196 0.4644 0.086 Uiso 1 1 calc R
C44B C 0.6090(4) 0.2810(3) 0.4983(3) 0.073 Uani 1 1 d .
H44B H 0.6112 0.3084 0.5133 0.088 Uiso 1 1 calc R
C45B C 0.6765(5) 0.3109(4) 0.4479(3) 0.099 Uani 1 1 d .
H45D H 0.6564 0.3072 0.4219 0.149 Uiso 1 1 calc R
H45E H 0.7187 0.3121 0.4432 0.149 Uiso 1 1 calc R
H45F H 0.6636 0.3372 0.4606 0.149 Uiso 1 1 calc R
C46B C 0.2404(5) 0.2251(3) 0.6931(3) 0.088 Uani 1 1 d .
C47B C 0.2958(5) 0.2300(3) 0.6686(3) 0.087 Uani 1 1 d .
C48B C 0.2961(5) 0.2185(4) 0.6254(3) 0.092 Uani 1 1 d .
H48B H 0.2614 0.2083 0.6132 0.110 Uiso 1 1 calc R
C49B C 0.3446(5) 0.2221(4) 0.6030(3) 0.087 Uani 1 1 d .
H49B H 0.3447 0.2130 0.5756 0.104 Uiso 1 1 calc R
C50B C 0.3948(5) 0.2392(3) 0.6199(3) 0.077 Uani 1 1 d .
C51B C 0.3979(5) 0.2495(3) 0.6616(3) 0.085 Uani 1 1 d .
H51B H 0.4330 0.2597 0.6734 0.101 Uiso 1 1 calc R
C52B C 0.3473(6) 0.2442(3) 0.6850(3) 0.095 Uani 1 1 d .
H52B H 0.3487 0.2506 0.7132 0.114 Uiso 1 1 calc R
C53B C 0.4514(5) 0.2410(3) 0.5962(3) 0.073 Uani 1 1 d .
C54B C 0.4599(6) 0.2121(3) 0.5651(4) 0.101 Uani 1 1 d .
H54B H 0.4310 0.1918 0.5588 0.121 Uiso 1 1 calc R
C55B C 0.5136(5) 0.2139(3) 0.5425(4) 0.092 Uani 1 1 d .
H55B H 0.5208 0.1942 0.5214 0.110 Uiso 1 1 calc R
C56B C 0.5544(5) 0.2441(3) 0.5515(3) 0.084 Uani 1 1 d .
C57B C 0.5421(5) 0.2718(4) 0.5823(3) 0.092 Uani 1 1 d .
H57B H 0.5710 0.2919 0.5893 0.110 Uiso 1 1 calc R
C58B C 0.4912(5) 0.2722(4) 0.6035(3) 0.097 Uani 1 1 d .
H58B H 0.4835 0.2937 0.6228 0.117 Uiso 1 1 calc R
C59B C 0.6129(5) 0.2454(4) 0.5287(4) 0.091 Uani 1 1 d .
H59B H 0.6194 0.2181 0.5143 0.109 Uiso 1 1 calc R
C60B C 0.6728(7) 0.2201(7) 0.5822(5) 0.212 Uani 1 1 d .
H60A H 0.6389 0.2144 0.5995 0.317 Uiso 1 1 calc R
H60B H 0.7059 0.2285 0.5993 0.317 Uiso 1 1 calc R
H60C H 0.6830 0.1947 0.5669 0.317 Uiso 1 1 calc R
C61B C 0.0442(5) 0.3348(3) 0.3286(3) 0.076 Uani 1 1 d .
C62B C 0.0188(5) 0.3674(3) 0.3536(3) 0.087 Uani 1 1 d .
C63B C 0.0482(6) 0.4024(4) 0.3659(4) 0.121 Uani 1 1 d .
H63B H 0.0876 0.4054 0.3576 0.145 Uiso 1 1 calc R
C64B C 0.0243(6) 0.4338(4) 0.3900(3) 0.104 Uani 1 1 d .
H64B H 0.0475 0.4573 0.3974 0.125 Uiso 1 1 calc R
C65B C -0.0319(5) 0.4315(3) 0.4031(3) 0.086 Uani 1 1 d .
C66B C -0.0671(6) 0.3974(3) 0.3905(3) 0.093 Uani 1 1 d .
H66B H -0.1065 0.3945 0.3989 0.112 Uiso 1 1 calc R
C67B C -0.0386(6) 0.3667(3) 0.3637(3) 0.096 Uani 1 1 d .
H67B H -0.0620 0.3449 0.3527 0.115 Uiso 1 1 calc R
C68B C -0.0540(5) 0.4637(3) 0.4326(4) 0.089 Uani 1 1 d .
C69B C -0.0376(6) 0.5053(3) 0.4289(4) 0.102 Uani 1 1 d .
H69B H -0.0135 0.5143 0.4072 0.123 Uiso 1 1 calc R
C70B C -0.0578(6) 0.5345(3) 0.4585(3) 0.097 Uani 1 1 d .
H70B H -0.0423 0.5622 0.4590 0.116 Uiso 1 1 calc R
C71B C -0.1003(5) 0.5229(3) 0.4872(3) 0.084 Uani 1 1 d .
C72B C -0.1193(5) 0.4794(3) 0.4877(3) 0.087 Uani 1 1 d .
H72B H -0.1479 0.4704 0.5066 0.104 Uiso 1 1 calc R
C73B C -0.0966(5) 0.4527(3) 0.4618(3) 0.089 Uani 1 1 d .
H73B H -0.1095 0.4244 0.4627 0.107 Uiso 1 1 calc R
C74B C -0.1258(6) 0.5528(3) 0.5164(3) 0.089 Uani 1 1 d .
H74B H -0.1608 0.5403 0.5300 0.107 Uiso 1 1 calc R
C75B C -0.1995(6) 0.6083(4) 0.5038(4) 0.120 Uani 1 1 d .
H75A H -0.2248 0.5862 0.5146 0.180 Uiso 1 1 calc R
H75B H -0.2169 0.6200 0.4791 0.180 Uiso 1 1 calc R
H75C H -0.1952 0.6306 0.5241 0.180 Uiso 1 1 calc R
C76B C 0.0661(6) 0.2996(3) 0.6878(3) 0.092 Uani 1 1 d .
C77B C 0.0420(5) 0.3355(4) 0.6640(4) 0.093 Uani 1 1 d .
C78B C -0.0054(5) 0.3585(3) 0.6782(3) 0.087 Uani 1 1 d .
H78B H -0.0263 0.3487 0.7011 0.104 Uiso 1 1 calc R
C79B C -0.0232(6) 0.3962(4) 0.6592(4) 0.118 Uani 1 1 d .
H79B H -0.0545 0.4120 0.6703 0.141 Uiso 1 1 calc R
C80B C 0.0049(5) 0.4107(4) 0.6241(3) 0.092 Uani 1 1 d .
C81B C 0.0487(6) 0.3889(3) 0.6082(3) 0.095 Uani 1 1 d .
H81B H 0.0686 0.3985 0.5847 0.114 Uiso 1 1 calc R
C82B C 0.0642(6) 0.3523(5) 0.6266(3) 0.117 Uani 1 1 d .
H82B H 0.0931 0.3360 0.6132 0.140 Uiso 1 1 calc R
C83B C -0.0156(5) 0.4485(3) 0.6039(3) 0.077 Uani 1 1 d .
C84B C -0.0731(6) 0.4629(3) 0.6105(3) 0.095 Uani 1 1 d .
H84B H -0.0991 0.4468 0.6269 0.114 Uiso 1 1 calc R
C85B C -0.0922(5) 0.5009(3) 0.5930(3) 0.088 Uani 1 1 d .
H85B H -0.1308 0.5102 0.5982 0.106 Uiso 1 1 calc R
C86B C -0.0565(6) 0.5253(3) 0.5683(3) 0.084 Uani 1 1 d .
C87B C 0.0026(6) 0.5107(4) 0.5623(4) 0.098 Uani 1 1 d .
H87B H 0.0288 0.5269 0.5464 0.118 Uiso 1 1 calc R
C88B C 0.0213(6) 0.4736(3) 0.5793(3) 0.089 Uani 1 1 d .
H88B H 0.0601 0.4644 0.5744 0.107 Uiso 1 1 calc R
C89B C -0.0779(5) 0.5645(3) 0.5483(3) 0.082 Uani 1 1 d .
H89B H -0.0452 0.5804 0.5354 0.098 Uiso 1 1 calc R
C90B C -0.0720(5) 0.6049(3) 0.6094(3) 0.094 Uani 1 1 d .
H90A H -0.0604 0.5808 0.6260 0.141 Uiso 1 1 calc R
H90B H -0.0927 0.6254 0.6264 0.141 Uiso 1 1 calc R
H90C H -0.0373 0.6181 0.5977 0.141 Uiso 1 1 calc R
O1C O 0.2169(3) 0.1807(2) 0.80832(19) 0.087 Uani 1 1 d .
O2C O 0.1534(3) 0.1316(2) 0.7893(2) 0.089 Uani 1 1 d .
O3C O 0.3867(4) -0.0948(2) 0.9983(2) 0.113 Uani 1 1 d .
O4C O 0.0292(3) 0.1579(3) 0.81093(19) 0.097 Uani 1 1 d .
O5C O 0.0506(4) 0.2246(3) 0.8270(2) 0.103 Uani 1 1 d .
O6C O -0.4041(4) 0.2413(3) 0.9540(2) 0.115 Uani 1 1 d .
O7C O 0.1133(4) 0.3030(2) 0.7991(2) 0.101 Uani 1 1 d .
O8C O 0.2028(3) 0.2791(2) 0.80412(19) 0.085 Uani 1 1 d .
O9C O 0.3436(3) 0.5924(2) 0.92966(19) 0.088 Uani 1 1 d .
C1C C 0.1945(5) 0.1440(4) 0.8120(4) 0.088 Uani 1 1 d U
C2C C 0.2241(6) 0.1163(4) 0.8392(3) 0.099 Uani 1 1 d .
C3C C 0.2715(7) 0.1270(5) 0.8645(5) 0.141 Uani 1 1 d U
H3C H 0.2871 0.1545 0.8615 0.169 Uiso 1 1 calc R
C4C C 0.2984(7) 0.1000(5) 0.8945(5) 0.141 Uani 1 1 d .
H4C H 0.3288 0.1091 0.9120 0.169 Uiso 1 1 calc R
C5C C 0.2745(6) 0.0574(4) 0.8953(3) 0.096 Uani 1 1 d .
C6C C 0.2354(5) 0.0438(4) 0.8666(3) 0.105 Uani 1 1 d .
H6C H 0.2246 0.0150 0.8668 0.126 Uiso 1 1 calc R
C7C C 0.2104(2) 0.06989(15) 0.83702(13) 0.102 Uani 1 1 d .
H7C H 0.1858 0.0588 0.8164 0.122 Uiso 1 1 calc R
C8C C 0.3026(2) 0.02835(15) 0.92599(13) 0.096 Uani 1 1 d R
C9C C 0.3442(2) 0.04287(15) 0.95321(13) 0.085 Uani 1 1 d R
H9C H 0.3579 0.0710 0.9514 0.102 Uiso 1 1 calc R
C10C C 0.3660(2) 0.01620(15) 0.98301(13) 0.089 Uani 1 1 d R
H10C H 0.3945 0.0261 1.0016 0.107 Uiso 1 1 calc R
C11C C 0.3460(2) -0.02498(15) 0.98559(13) 0.101 Uani 1 1 d R
C12C C 0.3043(2) -0.03950(15) 0.95838(13) 0.138 Uani 1 1 d R
H12C H 0.2907 -0.0676 0.9602 0.165 Uiso 1 1 calc R
C13C C 0.2826(2) -0.01283(15) 0.92858(13) 0.149 Uani 1 1 d R
H13C H 0.2541 -0.0228 0.9100 0.179 Uiso 1 1 calc R
C14C C 0.3741(6) -0.0567(4) 1.0148(3) 0.091 Uani 1 1 d .
H14C H 0.4097 -0.0443 1.0274 0.109 Uiso 1 1 calc R
C15C C 0.4429(8) -0.0920(4) 0.9807(4) 0.151 Uani 1 1 d .
H15G H 0.4465 -0.0654 0.9659 0.226 Uiso 1 1 calc R
H15H H 0.4486 -0.1155 0.9618 0.226 Uiso 1 1 calc R
H15I H 0.4725 -0.0932 1.0021 0.226 Uiso 1 1 calc R
C16C C 0.0219(5) 0.1927(4) 0.8304(3) 0.084 Uani 1 1 d .
C17C C -0.0322(6) 0.1969(4) 0.8573(3) 0.099 Uani 1 1 d .
C18C C -0.0511(6) 0.2372(4) 0.8683(3) 0.110 Uani 1 1 d .
H18C H -0.0292 0.2613 0.8608 0.132 Uiso 1 1 calc R
C19C C -0.1024(6) 0.2413(4) 0.8904(4) 0.123 Uani 1 1 d .
H19C H -0.1133 0.2686 0.8993 0.147 Uiso 1 1 calc R
C20C C -0.1378(5) 0.2085(4) 0.8999(3) 0.103 Uani 1 1 d .
C21C C -0.1176(6) 0.1648(4) 0.8891(3) 0.096 Uani 1 1 d .
H21C H -0.1383 0.1404 0.8972 0.116 Uiso 1 1 calc R
C22C C -0.0666(5) 0.1626(4) 0.8664(3) 0.094 Uani 1 1 d .
H22C H -0.0548 0.1359 0.8566 0.112 Uiso 1 1 calc R
C23C C -0.1928(6) 0.2159(4) 0.9226(3) 0.104 Uani 1 1 d .
C24C C -0.2312(6) 0.2444(3) 0.9078(3) 0.097 Uani 1 1 d .
H24C H -0.2211 0.2600 0.8842 0.116 Uiso 1 1 calc R
C25C C -0.2880(5) 0.2517(4) 0.9271(3) 0.102 Uani 1 1 d .
H25C H -0.3154 0.2718 0.9176 0.122 Uiso 1 1 calc R
C26C C -0.2981(6) 0.2256(4) 0.9617(3) 0.094 Uani 1 1 d .
C27C C -0.2623(5) 0.1978(3) 0.9752(3) 0.090 Uani 1 1 d .
H27C H -0.2729 0.1814 0.9981 0.107 Uiso 1 1 calc R
C28C C -0.2069(6) 0.1911(4) 0.9563(3) 0.104 Uani 1 1 d .
H28C H -0.1805 0.1706 0.9662 0.125 Uiso 1 1 calc R
C29C C -0.3589(5) 0.2335(4) 0.9838(4) 0.101 Uani 1 1 d .
H29C H -0.3694 0.2085 1.0007 0.122 Uiso 1 1 calc R
C30C C -0.4154(6) 0.2055(7) 0.9290(5) 0.213 Uani 1 1 d .
H30G H -0.3894 0.2060 0.9054 0.320 Uiso 1 1 calc R
H30H H -0.4560 0.2062 0.9198 0.320 Uiso 1 1 calc R
H30I H -0.4085 0.1797 0.9446 0.320 Uiso 1 1 calc R
C31C C 0.1696(2) 0.31076(16) 0.81150(12) 0.105 Uani 1 1 d .
C32C C 0.1849(2) 0.34543(16) 0.83238(12) 0.081 Uani 1 1 d R
C33C C 0.1517(2) 0.38097(16) 0.84075(12) 0.134 Uani 1 1 d R
H33C H 0.1121 0.3822 0.8324 0.161 Uiso 1 1 calc R
C34C C 0.1765(2) 0.41468(16) 0.86131(12) 0.144 Uani 1 1 d R
H34C H 0.1539 0.4390 0.8670 0.173 Uiso 1 1 calc R
C35C C 0.2345(2) 0.41284(16) 0.87351(12) 0.106 Uani 1 1 d R
C36C C 0.2676(2) 0.37730(16) 0.86514(12) 0.106 Uani 1 1 d R
H36C H 0.3072 0.3761 0.8735 0.127 Uiso 1 1 calc R
C37C C 0.2428(2) 0.34359(16) 0.84458(12) 0.106 Uani 1 1 d R
H37C H 0.2655 0.3193 0.8389 0.127 Uiso 1 1 calc R
C38C C 0.2518(5) 0.4537(3) 0.8972(3) 0.065 Uani 1 1 d .
C39C C 0.2121(6) 0.4802(3) 0.9166(3) 0.090 Uani 1 1 d .
H39C H 0.1715 0.4742 0.9169 0.108 Uiso 1 1 calc R
C40C C 0.2349(5) 0.5162(3) 0.9357(3) 0.077 Uani 1 1 d .
H40C H 0.2084 0.5355 0.9478 0.093 Uiso 1 1 calc R
C41C C 0.2949(6) 0.5254(4) 0.9378(3) 0.088 Uani 1 1 d .
C42C C 0.3301(5) 0.4964(4) 0.9167(3) 0.085 Uani 1 1 d .
H42C H 0.3710 0.5011 0.9159 0.102 Uiso 1 1 calc R
C43C C 0.3087(6) 0.4623(4) 0.8976(3) 0.100 Uani 1 1 d .
H43C H 0.3348 0.4439 0.8841 0.120 Uiso 1 1 calc R
C44C C 0.3145(5) 0.5648(3) 0.9591(3) 0.068 Uani 1 1 d .
H44C H 0.2804 0.5795 0.9716 0.082 Uiso 1 1 calc R
C45C C 0.3007(5) 0.6114(4) 0.9025(3) 0.092 Uani 1 1 d .
H45G H 0.2749 0.5894 0.8918 0.139 Uiso 1 1 calc R
H45H H 0.3208 0.6253 0.8799 0.139 Uiso 1 1 calc R
H45I H 0.2776 0.6321 0.9175 0.139 Uiso 1 1 calc R
O1E O 0.1758(4) 0.3926(2) 0.2927(2) 0.098 Uani 1 1 d D
N1E N 0.2484(4) 0.4430(3) 0.3010(3) 0.129 Uani 1 1 d D
C1E C 0.2277(6) 0.4023(4) 0.2902(3) 0.145 Uani 1 1 d D
H1E H 0.2548 0.3819 0.2808 0.174 Uiso 1 1 calc R
C2E C 0.2051(6) 0.4777(4) 0.3131(6) 0.197 Uani 1 1 d D
H2E1 H 0.2214 0.4936 0.3363 0.237 Uiso 1 1 calc R
H2E2 H 0.1684 0.4644 0.3223 0.237 Uiso 1 1 calc R
C3E C 0.1909(11) 0.5088(6) 0.2786(7) 0.271 Uani 1 1 d D
H3E1 H 0.2263 0.5241 0.2710 0.406 Uiso 1 1 calc R
H3E2 H 0.1612 0.5288 0.2879 0.406 Uiso 1 1 calc R
H3E3 H 0.1761 0.4933 0.2551 0.406 Uiso 1 1 calc R
C4E C 0.3135(5) 0.4529(5) 0.3000(5) 0.144 Uani 1 1 d D
H4E1 H 0.3188 0.4829 0.2929 0.172 Uiso 1 1 calc R
H4E2 H 0.3320 0.4359 0.2783 0.172 Uiso 1 1 calc R
C5E C 0.3453(6) 0.4438(5) 0.3410(4) 0.160 Uani 1 1 d D
H5E1 H 0.3274 0.4607 0.3626 0.240 Uiso 1 1 calc R
H5E2 H 0.3866 0.4513 0.3385 0.240 Uiso 1 1 calc R
H5E3 H 0.3417 0.4139 0.3477 0.240 Uiso 1 1 calc R
O2E O 0.0811(4) 0.3564(3) 0.2453(2) 0.116 Uani 1 1 d D
N2E N 0.0326(5) 0.4147(3) 0.2212(4) 0.127 Uani 1 1 d D
C6E C 0.0810(5) 0.3917(5) 0.2322(4) 0.136 Uani 1 1 d D
H6E H 0.1178 0.4051 0.2292 0.164 Uiso 1 1 calc R
C7E C -0.0281(7) 0.3961(5) 0.2286(5) 0.170 Uani 1 1 d D
H7E1 H -0.0239 0.3706 0.2456 0.204 Uiso 1 1 calc R
H7E2 H -0.0514 0.4167 0.2441 0.204 Uiso 1 1 calc R
C8E C -0.0615(8) 0.3844(5) 0.1903(5) 0.188 Uani 1 1 d DU
H8E1 H -0.0690 0.4097 0.1743 0.282 Uiso 1 1 calc R
H8E2 H -0.0986 0.3712 0.1978 0.282 Uiso 1 1 calc R
H8E3 H -0.0384 0.3646 0.1742 0.282 Uiso 1 1 calc R
C9E C 0.0356(7) 0.4599(4) 0.2051(5) 0.142 Uani 1 1 d DU
H9E1 H 0.0759 0.4661 0.1962 0.171 Uiso 1 1 calc R
H9E2 H 0.0097 0.4626 0.1812 0.171 Uiso 1 1 calc R
C10E C 0.0174(13) 0.4918(7) 0.2372(8) 0.314 Uani 1 1 d DU
H10D H 0.0435 0.4897 0.2606 0.471 Uiso 1 1 calc R
H10E H -0.0227 0.4860 0.2458 0.471 Uiso 1 1 calc R
H10F H 0.0196 0.5202 0.2257 0.471 Uiso 1 1 calc R
O3E O -0.0069(3) 0.2986(2) 0.7958(2) 0.092 Uani 1 1 d .
N3E N -0.0487(6) 0.3630(3) 0.7920(4) 0.148 Uani 1 1 d .
C11E C -0.0042(6) 0.3362(4) 0.7923(4) 0.120 Uani 1 1 d .
H11E H 0.0336 0.3480 0.7895 0.144 Uiso 1 1 calc R
C12E C -0.0380(7) 0.4067(5) 0.7785(6) 0.178 Uani 1 1 d .
H12D H -0.0608 0.4125 0.7536 0.214 Uiso 1 1 calc R
H12E H 0.0038 0.4104 0.7721 0.214 Uiso 1 1 calc R
C13E C -0.0557(8) 0.4375(6) 0.8118(7) 0.256 Uani 1 1 d .
H13D H -0.0773 0.4224 0.8329 0.385 Uiso 1 1 calc R
H13E H -0.0804 0.4595 0.8002 0.385 Uiso 1 1 calc R
H13F H -0.0207 0.4502 0.8236 0.385 Uiso 1 1 calc R
C14E C -0.1116(6) 0.3493(4) 0.7994(6) 0.176 Uani 1 1 d .
H14D H -0.1342 0.3720 0.8127 0.212 Uiso 1 1 calc R
H14E H -0.1132 0.3238 0.8165 0.212 Uiso 1 1 calc R
C15E C -0.1367(8) 0.3396(7) 0.7527(6) 0.213 Uani 1 1 d .
H15J H -0.1575 0.3645 0.7426 0.319 Uiso 1 1 calc R
H15K H -0.1635 0.3156 0.7536 0.319 Uiso 1 1 calc R
H15L H -0.1040 0.3332 0.7346 0.319 Uiso 1 1 calc R
O4E O -0.0125(4) 0.2215(3) 0.7505(2) 0.105 Uani 1 1 d .
N4E N -0.1043(4) 0.2001(3) 0.7544(3) 0.104 Uani 1 1 d D
C16E C -0.0655(6) 0.2266(4) 0.7584(4) 0.120 Uani 1 1 d .
H16E H -0.0768 0.2535 0.7682 0.144 Uiso 1 1 calc R
C17E C -0.0925(7) 0.1518(5) 0.7496(5) 0.178 Uani 1 1 d D
H17A H -0.0524 0.1450 0.7584 0.214 Uiso 1 1 calc R
H17B H -0.1202 0.1355 0.7665 0.214 Uiso 1 1 calc R
C18E C -0.1002(8) 0.1416(6) 0.7072(6) 0.256 Uani 1 1 d D
H18D H -0.0774 0.1165 0.7006 0.385 Uiso 1 1 calc R
H18E H -0.0870 0.1652 0.6905 0.385 Uiso 1 1 calc R
H18F H -0.1416 0.1362 0.7018 0.385 Uiso 1 1 calc R
C19E C -0.1677(5) 0.2064(6) 0.7616(5) 0.188 Uani 1 1 d D
H19D H -0.1838 0.2195 0.7368 0.225 Uiso 1 1 calc R
H19E H -0.1855 0.1782 0.7638 0.225 Uiso 1 1 calc R
C20E C -0.1883(7) 0.2305(6) 0.7954(5) 0.182 Uani 1 1 d D
H20A H -0.1974 0.2116 0.8180 0.273 Uiso 1 1 calc R
H20B H -0.2235 0.2460 0.7875 0.273 Uiso 1 1 calc R
H20C H -0.1581 0.2505 0.8038 0.273 Uiso 1 1 calc R

loop_
_atom_site_aniso_label
_atom_site_aniso_U_11
_atom_site_aniso_U_22
_atom_site_aniso_U_33
_atom_site_aniso_U_23
_atom_site_aniso_U_13
_atom_site_aniso_U_12
Zn1 0.106 0.078 0.049 -0.002 0.001 0.000
Zn2 0.098 0.085 0.057 -0.002 0.001 -0.001
Zn3 0.106 0.080 0.049 -0.002 0.001 -0.007
Zn4 0.107 0.076 0.054 -0.003 -0.002 -0.003
O1M 0.110 0.038 0.050 -0.003 -0.022 0.018
Zn5 0.105 0.079 0.045 0.000 0.003 0.001
Zn6 0.100 0.080 0.047 -0.001 0.002 0.007
Zn7 0.102 0.087 0.056 -0.002 -0.001 0.005
Zn8 0.102 0.085 0.051 0.002 0.005 0.000
O2M 0.083 0.075 0.030 -0.009 0.006 -0.008
O1A 0.112 0.140 0.044 0.007 -0.011 0.007
O2A 0.053 0.223 0.078 -0.006 -0.010 -0.015
O3A 0.092 0.133 0.084 -0.038 0.023 -0.002
O4A 0.110 0.132 0.077 -0.051 -0.017 0.011
O5A 0.169 0.053 0.078 -0.011 0.016 0.013
O6A 0.119 0.089 0.057 0.022 -0.021 0.021
O7A 0.111 0.065 0.048 0.010 0.017 -0.018
O8A 0.111 0.096 0.046 0.016 -0.015 -0.009
O9A 0.153 0.085 0.054 -0.001 -0.004 -0.023
C1A 0.094 0.076 0.096 0.007 -0.034 -0.008
C2A 0.102 0.159 0.055 -0.014 0.035 -0.010
C3A 0.101 0.124 0.088 -0.003 -0.010 0.005
C4A 0.124 0.130 0.044 0.018 0.016 -0.013
C5A 0.095 0.148 0.066 -0.020 0.034 -0.016
C6A 0.124 0.130 0.044 0.018 0.016 -0.013
C7A 0.101 0.124 0.088 -0.003 -0.010 0.005
C8A 0.078 0.176 0.040 0.013 -0.003 -0.002
C9A 0.101 0.124 0.088 -0.003 -0.010 0.005
C10A 0.124 0.130 0.044 0.018 0.016 -0.013
C11A 0.108 0.095 0.069 -0.015 -0.010 -0.012
C12A 0.106 0.082 0.056 0.006 0.004 -0.010
C13A 0.132 0.084 0.091 0.005 0.005 -0.025
C14A 0.100 0.065 0.076 -0.019 -0.006 -0.005
C15A 0.168 0.177 0.186 -0.109 0.000 0.000
C16A 0.119 0.060 0.068 -0.016 0.026 0.002
C17A 0.127 0.092 0.060 0.012 -0.013 0.020
C18A 0.260 0.080 0.034 -0.032 0.014 -0.036
C19A 0.137 0.121 0.052 0.026 0.020 -0.020
C20A 0.126 0.073 0.072 -0.013 -0.019 0.030
C21A 0.127 0.108 0.051 -0.013 -0.031 0.007
C22A 0.112 0.135 0.058 -0.063 -0.021 -0.013
C23A 0.092 0.071 0.076 -0.014 0.001 -0.017
C24A 0.174 0.057 0.068 -0.018 -0.025 0.036
C25A 0.123 0.116 0.062 -0.015 -0.049 0.009
C26A 0.103 0.093 0.043 0.010 0.016 0.011
C27A 0.141 0.071 0.086 -0.010 -0.037 -0.002
C28A 0.111 0.090 0.096 -0.045 -0.021 -0.007
C29A 0.102 0.062 0.085 -0.020 -0.002 0.000
C30A 0.138 0.089 0.062 0.001 -0.002 -0.001
C31A 0.090 0.053 0.071 0.032 0.009 -0.004
C32A 0.106 0.080 0.102 -0.052 -0.040 -0.020
C33A 0.120 0.191 0.055 0.058 0.038 -0.001
C34A 0.145 0.114 0.074 -0.048 -0.010 -0.024
C35A 0.152 0.060 0.043 -0.004 -0.021 0.018
C36A 0.126 0.094 0.043 0.008 0.010 -0.005
C37A 0.134 0.065 0.053 -0.003 -0.011 -0.015
C38A 0.115 0.086 0.064 0.005 -0.005 -0.016
C39A 0.186 0.062 0.077 -0.007 0.009 -0.012
C40A 0.129 0.057 0.072 -0.009 0.007 -0.005
C41A 0.090 0.063 0.068 0.010 -0.011 0.000
C42A 0.093 0.092 0.056 0.000 0.005 -0.018
C43A 0.105 0.061 0.061 -0.002 0.000 -0.006
C44A 0.122 0.059 0.063 -0.003 0.011 -0.011
C45A 0.129 0.086 0.093 0.024 -0.003 -0.045
O1B 0.111 0.071 0.076 0.008 0.018 -0.020
O2B 0.093 0.093 0.132 0.065 0.035 0.007
O3B 0.081 0.122 0.071 -0.006 0.010 -0.013
O4B 0.086 0.085 0.062 -0.021 -0.029 0.002
O5B 0.103 0.100 0.030 -0.007 -0.025 0.002
O6B 0.131 0.109 0.069 0.002 0.009 -0.034
O7B 0.116 0.102 0.044 0.002 -0.004 0.002
O8B 0.102 0.110 0.090 -0.016 -0.014 -0.024
O9B 0.093 0.119 0.074 0.023 0.001 0.009
O10B 0.050 0.123 0.086 0.010 -0.007 -0.004
O11B 0.121 0.134 0.035 -0.019 0.015 -0.029
O12B 0.075 0.226 0.117 0.079 -0.004 0.007
O13B 0.153 0.075 0.060 -0.020 0.021 0.002
O14B 0.109 0.123 0.043 -0.015 0.003 0.005
O15B 0.153 0.072 0.053 -0.003 -0.006 0.017
O16B 0.115 0.069 0.058 0.010 -0.006 0.015
O17B 0.127 0.111 0.091 0.044 0.028 0.013
O18B 0.133 0.076 0.051 -0.009 -0.013 0.021
C1B 0.144 0.071 0.031 0.019 0.028 0.020
C2B 0.125 0.068 0.052 0.003 -0.037 0.022
C3B 0.098 0.096 0.060 0.007 -0.034 0.022
C4B 0.123 0.096 0.074 0.008 -0.021 -0.003
C5B 0.107 0.069 0.054 0.009 -0.012 0.006
C6B 0.100 0.093 0.106 0.025 -0.036 -0.014
C7B 0.104 0.106 0.111 -0.002 0.010 -0.009
C8B 0.170 0.050 0.057 0.001 -0.031 0.015
C9B 0.062 0.105 0.099 0.007 -0.004 -0.015
C10B 0.108 0.124 0.067 -0.041 0.021 -0.031
C11B 0.105 0.100 0.055 0.054 0.007 0.031
C12B 0.107 0.084 0.085 0.016 0.014 -0.020
C13B 0.087 0.109 0.075 0.022 0.008 0.004
C14B 0.120 0.086 0.055 -0.004 -0.018 0.002
C15B 0.115 0.144 0.055 -0.030 0.000 -0.010
C16B 0.086 0.042 0.076 -0.008 -0.007 0.000
C17B 0.099 0.056 0.078 0.006 0.010 0.017
C18B 0.120 0.093 0.056 0.012 -0.030 0.020
C19B 0.135 0.081 0.054 -0.024 -0.009 0.008
C20B 0.110 0.065 0.050 0.010 0.004 0.011
C21B 0.135 0.097 0.090 0.044 0.021 0.031
C22B 0.130 0.090 0.045 -0.022 -0.017 -0.003
C23B 0.104 0.082 0.086 -0.018 0.011 0.015
C24B 0.110 0.094 0.060 0.007 -0.003 0.019
C25B 0.104 0.089 0.047 -0.001 0.000 -0.016
C26B 0.087 0.121 0.060 0.022 0.003 -0.021
C27B 0.109 0.058 0.106 -0.018 -0.019 -0.009
C28B 0.115 0.073 0.065 0.006 -0.005 -0.004
C29B 0.132 0.080 0.053 -0.014 0.001 -0.013
C30B 0.168 0.132 0.163 -0.085 0.089 -0.059
C31B 0.071 0.109 0.072 0.007 -0.051 -0.032
C32B 0.128 0.064 0.065 0.000 0.032 0.018
C33B 0.121 0.096 0.088 -0.016 -0.050 -0.008
C34B 0.123 0.100 0.070 -0.029 0.004 -0.007
C35B 0.105 0.089 0.053 0.015 0.022 0.006
C36B 0.097 0.104 0.047 -0.011 0.001 0.015
C37B 0.102 0.081 0.063 -0.003 -0.013 0.022
C38B 0.087 0.064 0.047 0.014 0.012 0.003
C39B 0.115 0.099 0.058 -0.022 -0.010 -0.005
C40B 0.097 0.066 0.078 0.014 0.012 0.009
C41B 0.103 0.083 0.052 0.006 -0.003 -0.026
C42B 0.110 0.085 0.054 -0.008 0.002 0.011
C43B 0.087 0.076 0.054 -0.013 0.001 -0.010
C44B 0.064 0.080 0.075 0.016 0.024 0.011
C45B 0.084 0.130 0.084 0.032 0.003 -0.016
C46B 0.078 0.100 0.084 0.019 0.068 0.001
C47B 0.105 0.082 0.074 -0.012 -0.039 0.011
C48B 0.084 0.143 0.048 -0.013 0.015 0.010
C49B 0.082 0.121 0.057 -0.016 0.026 -0.020
C50B 0.094 0.098 0.040 0.003 0.006 0.012
C51B 0.081 0.090 0.083 0.027 0.000 0.000
C52B 0.139 0.106 0.040 0.008 -0.001 0.002
C53B 0.085 0.087 0.047 -0.007 -0.014 0.012
C54B 0.134 0.066 0.103 0.026 -0.003 0.015
C55B 0.091 0.072 0.113 0.016 0.007 -0.002
C56B 0.097 0.088 0.068 0.018 0.006 0.009
C57B 0.089 0.123 0.064 0.015 -0.021 0.004
C58B 0.112 0.109 0.071 -0.002 -0.022 -0.011
C59B 0.080 0.093 0.099 0.037 0.016 0.003
C60B 0.132 0.358 0.145 0.184 -0.023 0.005
C61B 0.134 0.046 0.048 -0.013 0.018 0.009
C62B 0.104 0.073 0.082 -0.021 -0.025 0.027
C63B 0.136 0.133 0.094 -0.032 0.031 0.006
C64B 0.130 0.101 0.081 -0.026 -0.002 -0.016
C65B 0.111 0.076 0.069 -0.020 -0.002 -0.001
C66B 0.123 0.082 0.074 -0.013 -0.018 0.023
C67B 0.140 0.078 0.069 -0.010 -0.035 0.028
C68B 0.084 0.086 0.097 -0.020 0.008 -0.007
C69B 0.151 0.066 0.090 -0.014 0.007 0.013
C70B 0.146 0.068 0.077 -0.024 -0.009 0.021
C71B 0.102 0.094 0.056 -0.004 0.007 0.001
C72B 0.108 0.094 0.058 -0.016 -0.012 0.014
C73B 0.133 0.079 0.055 0.004 0.009 0.006
C74B 0.130 0.090 0.047 0.010 0.014 0.015
C75B 0.120 0.150 0.089 -0.022 0.015 0.033
C76B 0.172 0.043 0.060 0.002 0.006 -0.031
C77B 0.098 0.095 0.088 0.006 -0.007 -0.003
C78B 0.072 0.111 0.077 0.035 -0.008 -0.003
C79B 0.161 0.097 0.095 0.051 0.039 0.036
C80B 0.092 0.122 0.061 -0.004 -0.007 0.015
C81B 0.163 0.070 0.052 0.023 -0.004 0.016
C82B 0.106 0.188 0.057 -0.036 0.002 -0.062
C83B 0.096 0.085 0.051 -0.001 0.008 -0.007
C84B 0.137 0.070 0.079 0.023 0.003 -0.020
C85B 0.109 0.104 0.052 -0.012 0.002 0.027
C86B 0.141 0.083 0.028 -0.006 0.006 -0.017
C87B 0.125 0.088 0.083 -0.004 0.005 -0.004
C88B 0.153 0.064 0.051 0.015 0.012 -0.001
C89B 0.133 0.043 0.070 -0.011 -0.012 0.005
C90B 0.127 0.085 0.071 -0.005 -0.006 -0.009
O1C 0.120 0.085 0.058 -0.002 -0.030 0.013
O2C 0.096 0.099 0.071 0.023 -0.025 -0.002
O3C 0.171 0.097 0.072 -0.016 0.013 0.029
O4C 0.104 0.142 0.045 0.014 0.002 0.017
O5C 0.134 0.112 0.063 -0.001 0.025 -0.004
O6C 0.118 0.142 0.084 -0.049 -0.026 0.033
O7C 0.141 0.061 0.102 -0.034 0.018 0.004
O8C 0.110 0.086 0.060 -0.009 -0.008 -0.011
O9C 0.117 0.097 0.051 0.007 -0.011 0.009
C1C 0.088 0.088 0.088 0.001 0.000 0.001
C2C 0.113 0.117 0.065 0.011 -0.005 0.006
C3C 0.141 0.141 0.141 0.000 -0.001 0.000
C4C 0.141 0.141 0.141 0.000 -0.001 0.000
C5C 0.152 0.088 0.048 0.003 -0.001 0.026
C6C 0.123 0.129 0.062 0.034 -0.026 -0.004
C7C 0.103 0.098 0.105 0.024 -0.006 0.003
C8C 0.134 0.094 0.061 0.006 -0.012 0.017
C9C 0.109 0.102 0.045 0.024 0.028 0.034
C10C 0.116 0.083 0.068 -0.005 -0.008 0.000
C11C 0.174 0.080 0.048 0.004 -0.031 -0.005
C12C 0.242 0.064 0.107 0.013 -0.041 0.004
C13C 0.289 0.079 0.079 0.000 -0.044 0.002
C14C 0.113 0.104 0.055 -0.010 0.001 0.027
C15C 0.285 0.099 0.068 0.043 -0.009 0.007
C16C 0.112 0.109 0.031 -0.010 0.008 0.029
C17C 0.131 0.107 0.059 0.002 -0.006 -0.010
C18C 0.145 0.103 0.082 -0.043 0.043 -0.027
C19C 0.155 0.120 0.092 -0.007 0.026 -0.013
C20C 0.097 0.140 0.070 -0.028 0.013 -0.002
C21C 0.138 0.093 0.058 0.001 0.018 0.022
C22C 0.095 0.125 0.060 -0.011 0.009 0.019
C23C 0.152 0.102 0.059 -0.009 0.011 -0.020
C24C 0.165 0.076 0.049 0.015 0.020 -0.007
C25C 0.089 0.146 0.069 -0.010 -0.006 0.038
C26C 0.153 0.080 0.047 -0.005 -0.014 -0.021
C27C 0.151 0.076 0.042 0.010 0.028 0.000
C28C 0.143 0.123 0.045 0.004 0.018 0.025
C29C 0.125 0.093 0.087 -0.049 0.019 -0.004
C30C 0.097 0.347 0.195 -0.197 -0.014 0.029
C31C 0.127 0.143 0.047 -0.024 -0.003 0.034
C32C 0.106 0.090 0.047 -0.008 -0.021 -0.019
C33C 0.143 0.114 0.146 -0.025 -0.029 0.064
C34C 0.246 0.051 0.136 -0.053 0.037 0.022
C35C 0.089 0.174 0.055 0.013 -0.020 -0.052
C36C 0.089 0.174 0.055 0.013 -0.020 -0.052
C37C 0.089 0.174 0.055 0.013 -0.020 -0.052
C38C 0.077 0.066 0.051 -0.014 0.003 -0.008
C39C 0.142 0.069 0.060 -0.024 0.004 0.007
C40C 0.137 0.049 0.046 -0.002 0.005 0.018
C41C 0.113 0.102 0.049 -0.001 -0.006 0.016
C42C 0.068 0.106 0.081 0.000 0.019 0.001
C43C 0.116 0.097 0.087 -0.038 0.017 0.003
C44C 0.099 0.057 0.049 0.002 -0.012 0.003
C45C 0.087 0.136 0.054 0.009 0.004 0.006
O1E 0.151 0.085 0.060 0.008 0.015 0.031
N1E 0.158 0.086 0.142 -0.073 0.044 -0.045
C1E 0.126 0.253 0.058 0.035 0.050 0.048
C2E 0.111 0.122 0.359 -0.151 0.064 -0.017
C3E 0.314 0.210 0.288 0.129 0.000 0.102
C4E 0.112 0.142 0.177 -0.052 0.046 -0.050
C5E 0.123 0.241 0.116 -0.055 0.019 -0.072
O2E 0.112 0.143 0.095 0.065 -0.008 -0.006
N2E 0.115 0.127 0.140 0.006 -0.009 -0.018
C6E 0.072 0.225 0.112 -0.010 0.010 0.040
C7E 0.213 0.184 0.114 0.014 -0.039 0.067
C8E 0.209 0.188 0.167 0.000 0.000 0.000
C9E 0.142 0.142 0.142 0.000 0.000 0.000
C10E 0.314 0.314 0.314 0.000 0.000 0.000
O3E 0.115 0.079 0.083 -0.034 0.020 0.014
N3E 0.202 0.070 0.171 -0.020 0.041 0.004
C11E 0.103 0.128 0.129 -0.069 0.000 0.056
C12E 0.111 0.207 0.217 -0.089 0.020 0.022
C13E 0.151 0.275 0.343 -0.216 0.024 -0.048
C14E 0.080 0.087 0.361 -0.063 -0.036 -0.012
C15E 0.181 0.199 0.258 -0.045 0.030 -0.077
O4E 0.106 0.118 0.090 -0.017 0.012 0.006
N4E 0.113 0.083 0.115 0.002 -0.015 0.002
C16E 0.103 0.128 0.129 -0.069 0.000 0.056
C17E 0.111 0.207 0.217 -0.089 0.020 0.022
C18E 0.151 0.275 0.343 -0.216 0.024 -0.048
C19E 0.090 0.304 0.169 -0.131 0.008 -0.024
C20E 0.158 0.226 0.161 -0.042 -0.026 0.021

loop_
_atom_type_symbol
_atom_type_description
_atom_type_scat_dispersion_real
_atom_type_scat_dispersion_imag
_atom_type_scat_source
C C 0.0064 0.0028 'International Tables Vol C Tables 4.2.6.8 and 6.1.1.4'
H H 0.0000 0.0000 'International Tables Vol C Tables 4.2.6.8 and 6.1.1.4'
N N 0.0114 0.0055 'International Tables Vol C Tables 4.2.6.8 and 6.1.1.4'
O O 0.0194 0.0104 'International Tables Vol C Tables 4.2.6.8 and 6.1.1.4'
Zn Zn 0.0182 2.2077 'International Tables Vol C Tables 4.2.6.8 and 6.1.1.4'

loop_
_geom_angle_atom_site_label_1
_geom_angle_atom_site_label_2
_geom_angle_atom_site_label_3
_geom_angle
_geom_angle_site_symmetry_1
_geom_angle_site_symmetry_3
O13B Zn1 O1M 120.1(3) . .
O13B Zn1 O1A 104.0(3) . .
O1M Zn1 O1A 114.4(3) . .
O13B Zn1 O1B 109.6(3) . .
O1M Zn1 O1B 108.9(3) . .
O1A Zn1 O1B 97.5(3) . .
O13B Zn1 Zn3 137.0(2) . .
O1M Zn1 Zn3 37.09(15) . .
O1A Zn1 Zn3 77.4(2) . .
O1B Zn1 Zn3 112.8(2) . .
O13B Zn1 Zn2 128.2(3) . .
O1M Zn1 Zn2 35.33(16) . .
O1A Zn1 Zn2 127.2(2) . .
O1B Zn1 Zn2 74.4(2) . .
Zn3 Zn1 Zn2 60.06(4) . .
O8B Zn2 O2B 106.6(4) . .
O8B Zn2 O4A 105.2(3) . .
O2B Zn2 O4A 104.1(4) . .
O8B Zn2 O1M 116.9(3) . .
O2B Zn2 O1M 111.3(3) . .
O4A Zn2 O1M 111.8(3) . .
O8B Zn2 Zn3 127.1(2) . .
O2B Zn2 Zn3 125.0(3) . .
O4A Zn2 Zn3 75.4(2) . .
O1M Zn2 Zn3 36.52(16) . .
O8B Zn2 Zn1 133.7(2) . .
O2B Zn2 Zn1 75.8(2) . .
O4A Zn2 Zn1 119.3(2) . .
O1M Zn2 Zn1 35.7(2) . .
Zn3 Zn2 Zn1 59.54(4) . .
O7A Zn3 O2A 107.1(4) . .
O7A Zn3 O1M 114.1(3) . .
O2A Zn3 O1M 112.3(3) . .
O7A Zn3 O5A 107.5(3) . .
O2A Zn3 O5A 102.3(4) . .
O1M Zn3 O5A 112.7(3) . .
O7A Zn3 Zn1 134.5(2) . .
O2A Zn3 Zn1 76.2(2) . .
O1M Zn3 Zn1 36.71(19) . .
O5A Zn3 Zn1 116.2(2) . .
O7A Zn3 Zn2 121.0(2) . .
O2A Zn3 Zn2 129.7(3) . .
O1M Zn3 Zn2 35.76(16) . .
O5A Zn3 Zn2 77.8(2) . .
Zn1 Zn3 Zn2 60.40(4) . .
O1M Zn4 O8A 98.1(3) . .
O1M Zn4 O14B 93.5(3) . .
O8A Zn4 O14B 166.3(3) . .
O1M Zn4 O1E 173.5(3) . .
O8A Zn4 O1E 81.4(3) . .
O14B Zn4 O1E 86.2(3) . .
O1M Zn4 O7B 100.9(3) . .
O8A Zn4 O7B 94.2(3) . .
O14B Zn4 O7B 90.7(3) . .
O1E Zn4 O7B 85.6(3) . .
O1M Zn4 O2E 85.2(3) . .
O8A Zn4 O2E 88.1(3) . .
O14B Zn4 O2E 85.6(3) . .
O1E Zn4 O2E 88.3(3) . .
O7B Zn4 O2E 173.1(3) . .
Zn2 O1M Zn1 109.0(3) . .
Zn2 O1M Zn3 107.7(3) . .
Zn1 O1M Zn3 106.2(3) . .
Zn2 O1M Zn4 112.9(3) . .
Zn1 O1M Zn4 108.7(3) . .
Zn3 O1M Zn4 112.0(3) . .
O11B Zn5 O2M 109.7(3) . .
O11B Zn5 O1C 107.5(3) . .
O2M Zn5 O1C 114.0(3) . .
O11B Zn5 O8C 99.4(3) . .
O2M Zn5 O8C 117.8(3) . .
O1C Zn5 O8C 107.0(3) . .
O11B Zn5 Zn8 122.6(2) . .
O2M Zn5 Zn8 36.15(18) . .
O1C Zn5 Zn8 77.9(2) . .
O8C Zn5 Zn8 134.7(2) . .
O11B Zn5 Zn6 75.2(2) . .
O2M Zn5 Zn6 34.60(15) . .
O1C Zn5 Zn6 128.1(2) . .
O8C Zn5 Zn6 124.0(2) . .
Zn8 Zn5 Zn6 60.49(4) . .
O2M Zn6 O10B 109.4(3) . .
O2M Zn6 O16B 118.2(3) . .
O10B Zn6 O16B 103.9(3) . .
O2M Zn6 O4B 109.2(3) . .
O10B Zn6 O4B 104.3(3) . .
O16B Zn6 O4B 110.8(3) . .
O2M Zn6 Zn5 34.74(19) . .
O10B Zn6 Zn5 76.5(2) . .
O16B Zn6 Zn5 117.7(2) . .
O4B Zn6 Zn5 129.8(2) . .
O2M Zn6 Zn8 35.18(19) . .
O10B Zn6 Zn8 111.4(2) . .
O16B Zn6 Zn8 141.7(2) . .
O4B Zn6 Zn8 75.0(2) . .
Zn5 Zn6 Zn8 59.39(4) . .
O17B Zn7 O3E 84.3(3) . .
O17B Zn7 O7C 90.8(3) . .
O3E Zn7 O7C 86.1(3) . .
O17B Zn7 O2M 96.9(3) . .
O3E Zn7 O2M 172.7(3) . .
O7C Zn7 O2M 101.1(3) . .
O17B Zn7 O5C 171.2(3) . .
O3E Zn7 O5C 89.1(3) . .
O7C Zn7 O5C 94.5(3) . .
O2M Zn7 O5C 89.0(3) . .
O17B Zn7 O4E 88.0(3) . .
O3E Zn7 O4E 86.1(3) . .
O7C Zn7 O4E 172.2(3) . .
O2M Zn7 O4E 86.7(3) . .
O5C Zn7 O4E 85.8(3) . .
O4C Zn8 O2M 119.8(3) . .
O4C Zn8 O2C 103.8(3) . .
O2M Zn8 O2C 108.2(3) . .
O4C Zn8 O5B 111.5(3) . .
O2M Zn8 O5B 110.0(2) . .
O2C Zn8 O5B 101.7(3) . .
O4C Zn8 Zn5 121.6(2) . .
O2M Zn8 Zn5 35.65(17) . .
O2C Zn8 Zn5 73.6(2) . .
O5B Zn8 Zn5 126.3(2) . .
O4C Zn8 Zn6 139.3(2) . .
O2M Zn8 Zn6 34.56(14) . .
O2C Zn8 Zn6 114.1(2) . .
O5B Zn8 Zn6 75.50(19) . .
Zn5 Zn8 Zn6 60.12(4) . .
Zn6 O2M Zn5 110.7(3) . .
Zn6 O2M Zn8 110.3(3) . .
Zn5 O2M Zn8 108.2(3) . .
Zn6 O2M Zn7 110.6(3) . .
Zn5 O2M Zn7 109.4(3) . .
Zn8 O2M Zn7 107.6(3) . .
C1A O1A Zn1 128.4(7) . .
C1A O2A Zn3 133.0(7) . .
C14A O3A C15A 109.9(10) . .
C16A O4A Zn2 133.6(7) . .
C16A O5A Zn3 129.9(7) . .
C30A O6A C29A 116.3(8) . .
C31A O7A Zn3 129.3(6) . .
C31A O8A Zn4 134.0(6) . .
C44A O9A C45A 115.1(9) . .
O2A C1A O1A 124.1(10) . .
O2A C1A C2A 123.0(11) . .
O1A C1A C2A 112.9(11) . .
C3A C2A C7A 112.8(12) . .
C3A C2A C1A 130.6(11) . .
C7A C2A C1A 116.2(11) . .
C2A C3A C4A 126.3(12) . .
C5A C4A C3A 123.8(12) . .
C4A C5A C6A 112.3(11) . .
C4A C5A C8A 124.2(11) . .
C6A C5A C8A 122.9(10) . .
C5A C6A C7A 120.7(10) . .
C2A C7A C6A 117.5(11) . .
C9A C8A C5A 122.8(10) . .
C9A C8A C13A 118.0(10) . .
C5A C8A C13A 119.1(11) . .
C8A C9A C10A 119.5(12) . .
C11A C10A C9A 121.9(12) . .
C12A C11A C10A 121.5(11) . .
C12A C11A C14A 120.0(10) . .
C10A C11A C14A 118.2(11) . .
C11A C12A C13A 121.0(10) . .
C12A C13A C8A 117.6(11) . .
O3A C14A C29C 103.9(9) . 1_554
O3A C14A C11A 113.4(9) . .
C29C C14A C11A 110.0(9) 1_554 .
O5A C16A O4A 121.9(9) . .
O5A C16A C17A 118.7(10) . .
O4A C16A C17A 119.3(10) . .
C22A C17A C18A 119.2(11) . .
C22A C17A C16A 118.3(10) . .
C18A C17A C16A 122.5(11) . .
C19A C18A C17A 118.4(13) . .
C18A C19A C20A 123.9(11) . .
C19A C20A C21A 116.1(10) . .
C19A C20A C23A 123.0(10) . .
C21A C20A C23A 120.9(10) . .
C22A C21A C20A 118.8(10) . .
C17A C22A C21A 123.6(10) . .
C28A C23A C24A 120.9(10) . .
C28A C23A C20A 119.3(10) . .
C24A C23A C20A 119.8(11) . .
C23A C24A C25A 117.4(11) . .
C26A C25A C24A 120.7(10) . .
C25A C26A C27A 121.3(11) . .
C25A C26A C29A 118.1(10) . .
C27A C26A C29A 120.6(10) . .
C26A C27A C28A 119.4(12) . .
C23A C28A C27A 120.3(10) . .
O6A C29A C14C 107.7(9) . 1_554
O6A C29A C26A 108.4(8) . .
C14C C29A C26A 111.4(8) 1_554 .
O7A C31A O8A 121.1(8) . .
O7A C31A C32A 118.7(9) . .
O8A C31A C32A 120.1(9) . .
C33A C32A C37A 110.4(12) . .
C33A C32A C31A 123.8(11) . .
C37A C32A C31A 125.2(9) . .
C32A C33A C34A 128.4(12) . .
C33A C34A C35A 116.8(11) . .
C36A C35A C34A 116.7(10) . .
C36A C35A C38A 122.3(9) . .
C34A C35A C38A 120.9(10) . .
C35A C36A C37A 120.6(10) . .
C36A C37A C32A 126.8(10) . .
C43A C38A C39A 118.5(10) . .
C43A C38A C35A 120.6(10) . .
C39A C38A C35A 120.6(11) . .
C38A C39A C40A 118.2(12) . .
C41A C40A C39A 123.1(10) . .
C42A C41A C40A 116.4(9) . .
C42A C41A C44A 119.4(10) . .
C40A C41A C44A 123.9(9) . .
C41A C42A C43A 121.3(10) . .
C38A C43A C42A 122.4(10) . .
O9A C44A C41A 107.6(8) . .
O9A C44A C44C 109.9(8) . 1_554
C41A C44A C44C 109.4(9) . 1_554
C1B O1B Zn1 130.7(8) . .
C1B O2B Zn2 129.4(6) . .
C14B O3B C15B 108.5(8) . .
C16B O4B Zn6 131.1(6) . .
C16B O5B Zn8 132.6(6) . .
C30B O6B C29B 111.3(10) . .
C31B O7B Zn4 134.7(6) . .
C31B O8B Zn2 123.3(7) . .
C45B O9B C44B 114.1(8) . .
C46B O10B Zn6 127.2(7) . .
C46B O11B Zn5 129.8(7) . .
C59B O12B C60B 114.6(11) . .
C61B O13B Zn1 118.7(7) . .
C61B O14B Zn4 129.3(6) . .
C74B O15B C75B 115.5(9) . .
C76B O16B Zn6 119.0(6) . .
C76B O17B Zn7 144.2(8) . .
C90B O18B C89B 110.4(8) . .
O1B C1B O2B 122.3(9) . .
O1B C1B C2B 120.2(11) . .
O2B C1B C2B 117.4(10) . .
C3B C2B C7B 118.5(11) . .
C3B C2B C1B 120.4(9) . .
C7B C2B C1B 121.1(11) . .
C2B C3B C4B 120.7(9) . .
C5B C4B C3B 118.8(11) . .
C4B C5B C6B 123.4(11) . .
C4B C5B C8B 118.9(11) . .
C6B C5B C8B 117.6(10) . .
C5B C6B C7B 114.8(10) . .
C2B C7B C6B 123.5(12) . .
C9B C8B C13B 123.1(11) . .
C9B C8B C5B 120.3(10) . .
C13B C8B C5B 116.6(12) . .
C8B C9B C10B 113.8(11) . .
C11B C10B C9B 123.6(11) . .
C10B C11B C12B 122.5(10) . .
C10B C11B C14B 119.0(11) . .
C12B C11B C14B 116.5(9) . .
C11B C12B C13B 116.7(11) . .
C8B C13B C12B 118.9(11) . .
O3B C14B C11B 113.6(8) . .
O3B C14B C29B 103.2(9) . .
C11B C14B C29B 109.1(9) . .
O5B C16B O4B 123.5(9) . .
O5B C16B C17B 122.5(9) . .
O4B C16B C17B 113.8(9) . .
C22B C17B C18B 117.5(10) . .
C22B C17B C16B 121.3(9) . .
C18B C17B C16B 120.9(9) . .
C19B C18B C17B 120.4(10) . .
C18B C19B C20B 123.9(10) . .
C19B C20B C23B 123.9(9) . .
C19B C20B C21B 112.1(10) . .
C23B C20B C21B 123.5(10) . .
C22B C21B C20B 122.8(11) . .
C17B C22B C21B 122.2(11) . .
C24B C23B C20B 122.4(10) . .
C24B C23B C28B 115.2(10) . .
C20B C23B C28B 122.3(10) . .
C25B C24B C23B 124.6(11) . .
C24B C25B C26B 118.8(11) . .
C27B C26B C25B 120.5(10) . .
C27B C26B C29B 121.2(11) . .
C25B C26B C29B 118.3(10) . .
C28B C27B C26B 118.1(11) . .
C27B C28B C23B 122.6(11) . .
O6B C29B C26B 109.0(8) . .
O6B C29B C14B 102.8(8) . .
C26B C29B C14B 109.5(10) . .
O7B C31B O8B 129.9(9) . .
O7B C31B C32B 117.3(9) . .
O8B C31B C32B 112.6(10) . .
C33B C32B C37B 116.0(11) . .
C33B C32B C31B 121.9(10) . .
C37B C32B C31B 121.8(10) . .
C32B C33B C34B 124.5(11) . .
C35B C34B C33B 117.9(11) . .
C34B C35B C36B 118.2(11) . .
C34B C35B C38B 121.8(10) . .
C36B C35B C38B 120.0(10) . .
C37B C36B C35B 121.5(10) . .
C36B C37B C32B 121.9(10) . .
C43B C38B C35B 124.2(9) . .
C43B C38B C39B 115.2(9) . .
C35B C38B C39B 120.6(9) . .
C40B C39B C38B 120.6(9) . .
C39B C40B C41B 120.8(10) . .
C42B C41B C40B 118.8(10) . .
C42B C41B C44B 121.3(9) . .
C40B C41B C44B 119.7(10) . .
C43B C42B C41B 120.9(10) . .
C42B C43B C38B 123.5(10) . .
O9B C44B C59B 102.3(8) . .
O9B C44B C41B 110.8(8) . .
C59B C44B C41B 117.2(9) . .
O10B C46B O11B 124.8(8) . .
O10B C46B C47B 119.6(9) . .
O11B C46B C47B 115.6(10) . .
C52B C47B C48B 117.2(11) . .
C52B C47B C46B 123.1(10) . .
C48B C47B C46B 119.7(10) . .
C49B C48B C47B 121.1(11) . .
C48B C49B C50B 120.1(10) . .
C49B C50B C51B 121.3(10) . .
C49B C50B C53B 121.2(8) . .
C51B C50B C53B 116.7(9) . .
C52B C51B C50B 117.7(10) . .
C47B C52B C51B 122.3(10) . .
C58B C53B C54B 120.8(11) . .
C58B C53B C50B 120.5(9) . .
C54B C53B C50B 118.5(10) . .
C53B C54B C55B 118.4(12) . .
C56B C55B C54B 119.9(12) . .
C57B C56B C55B 118.0(11) . .
C57B C56B C59B 121.6(11) . .
C55B C56B C59B 120.4(10) . .
C58B C57B C56B 124.2(12) . .
C57B C58B C53B 118.4(12) . .
O12B C59B C44B 107.8(9) . .
O12B C59B C56B 112.1(10) . .
C44B C59B C56B 106.9(8) . .
O13B C61B O14B 121.8(8) . .
O13B C61B C62B 119.3(11) . .
O14B C61B C62B 118.8(10) . .
C67B C62B C63B 114.9(11) . .
C67B C62B C61B 121.2(11) . .
C63B C62B C61B 123.7(12) . .
C62B C63B C64B 124.2(13) . .
C65B C64B C63B 121.2(12) . .
C64B C65B C66B 119.2(10) . .
C64B C65B C68B 119.3(10) . .
C66B C65B C68B 121.3(11) . .
C65B C66B C67B 115.6(12) . .
C62B C67B C66B 124.5(11) . .
C69B C68B C73B 119.0(10) . .
C69B C68B C65B 120.2(11) . .
C73B C68B C65B 120.4(10) . .
C68B C69B C70B 118.3(12) . .
C71B C70B C69B 121.0(11) . .
C70B C71B C72B 117.8(10) . .
C70B C71B C74B 123.0(10) . .
C72B C71B C74B 119.2(10) . .
C73B C72B C71B 119.3(11) . .
C72B C73B C68B 123.9(11) . .
O15B C74B C71B 107.6(8) . .
O15B C74B C89B 108.4(9) . .
C71B C74B C89B 108.2(9) . .
O16B C76B O17B 127.1(10) . .
O16B C76B C77B 114.9(9) . .
O17B C76B C77B 117.1(11) . .
C78B C77B C82B 111.7(11) . .
C78B C77B C76B 121.1(11) . .
C82B C77B C76B 127.1(12) . .
C77B C78B C79B 121.6(11) . .
C80B C79B C78B 120.9(12) . .
C81B C80B C79B 119.9(11) . .
C81B C80B C83B 119.9(10) . .
C79B C80B C83B 120.1(11) . .
C80B C81B C82B 118.1(12) . .
C81B C82B C77B 127.4(13) . .
C84B C83B C88B 117.7(10) . .
C84B C83B C80B 119.9(10) . .
C88B C83B C80B 122.2(11) . .
C85B C84B C83B 120.2(10) . .
C86B C85B C84B 122.5(11) . .
C85B C86B C87B 116.9(11) . .
C85B C86B C89B 122.1(11) . .
C87B C86B C89B 121.0(10) . .
C88B C87B C86B 120.8(11) . .
C87B C88B C83B 121.9(12) . .
O18B C89B C86B 110.9(8) . .
O18B C89B C74B 102.5(9) . .
C86B C89B C74B 109.2(8) . .
C1C O1C Zn5 127.4(7) . .
C1C O2C Zn8 129.4(7) . .
C14C O3C C15C 107.6(11) . .
C16C O4C Zn8 112.5(7) . .
C16C O5C Zn7 125.3(7) . .
C30C O6C C29C 112.6(10) . .
C31C O7C Zn7 146.3(5) . .
C31C O8C Zn5 131.8(5) . .
C45C O9C C44C 110.1(8) . .
O2C C1C O1C 121.8(10) . .
O2C C1C C2C 122.2(11) . .
O1C C1C C2C 115.4(11) . .
C3C C2C C1C 126.0(13) . .
C3C C2C C7C 115.1(11) . .
C1C C2C C7C 118.3(10) . .
C2C C3C C4C 126.0(15) . .
C3C C4C C5C 113.7(14) . .
C6C C5C C4C 121.7(11) . .
C6C C5C C8C 123.0(10) . .
C4C C5C C8C 114.7(11) . .
C5C C6C C7C 124.0(11) . .
C6C C7C C2C 117.4(8) . .
C9C C8C C13C 120.0 . .
C9C C8C C5C 121.4(5) . .
C13C C8C C5C 118.5(5) . .
C10C C9C C8C 120.0 . .
C11C C10C C9C 120.0 . .
C12C C11C C10C 120.0 . .
C12C C11C C14C 118.3(5) . .
C10C C11C C14C 121.3(5) . .
C11C C12C C13C 120.0 . .
C8C C13C C12C 120.0 . .
O3C C14C C29A 103.5(10) . 1_556
O3C C14C C11C 115.2(8) . .
C29A C14C C11C 107.4(9) 1_556 .
O5C C16C O4C 126.8(10) . .
O5C C16C C17C 114.9(10) . .
O4C C16C C17C 117.9(11) . .
C22C C17C C18C 119.4(12) . .
C22C C17C C16C 121.5(11) . .
C18C C17C C16C 118.5(11) . .
C19C C18C C17C 118.8(12) . .
C20C C19C C18C 123.7(13) . .
C19C C20C C23C 120.1(12) . .
C19C C20C C21C 117.9(11) . .
C23C C20C C21C 121.9(11) . .
C22C C21C C20C 115.7(11) . .
C17C C22C C21C 124.0(12) . .
C24C C23C C28C 120.8(12) . .
C24C C23C C20C 118.6(11) . .
C28C C23C C20C 120.3(13) . .
C23C C24C C25C 121.8(10) . .
C26C C25C C24C 113.4(10) . .
C27C C26C C25C 124.9(12) . .
C27C C26C C29C 120.7(10) . .
C25C C26C C29C 114.4(11) . .
C26C C27C C28C 121.2(10) . .
C23C C28C C27C 117.9(12) . .
O6C C29C C14A 103.4(9) . 1_556
O6C C29C C26C 110.1(9) . .
C14A C29C C26C 113.4(10) 1_556 .
O8C C31C C32C 125.7(4) . .
O8C C31C O7C 111.1(5) . .
C32C C31C O7C 122.8(3) . .
C31C C32C C37C 111.3 . .
C31C C32C C33C 128.7 . .
C37C C32C C33C 120.0 . .
C34C C33C C32C 120.0 . .
C33C C34C C35C 120.0 . .
C36C C35C C34C 120.0 . .
C36C C35C C38C 129.3(4) . .
C34C C35C C38C 110.6(4) . .
C35C C36C C37C 120.0 . .
C36C C37C C32C 120.0 . .
C43C C38C C39C 120.5(10) . .
C43C C38C C35C 115.2(8) . .
C39C C38C C35C 124.2(9) . .
C38C C39C C40C 117.0(11) . .
C39C C40C C41C 123.6(10) . .
C42C C41C C40C 113.7(10) . .
C42C C41C C44C 127.1(11) . .
C40C C41C C44C 119.1(10) . .
C43C C42C C41C 123.1(11) . .
C38C C43C C42C 122.0(11) . .
O9C C44C C41C 108.9(8) . .
O9C C44C C44A 104.7(8) . 1_556
C41C C44C C44A 112.2(8) . 1_556
C1E O1E Zn4 117.3(8) . .
C1E N1E C4E 120.5(10) . .
C1E N1E C2E 120.1(10) . .
C4E N1E C2E 119.4(9) . .
O1E C1E N1E 122.1(12) . .
N1E C2E C3E 114.0(14) . .
N1E C4E C5E 113.5(11) . .
C6E O2E Zn4 122.0(9) . .
C6E N2E C7E 119.0(11) . .
C6E N2E C9E 123.5(12) . .
C7E N2E C9E 117.2(11) . .
O2E C6E N2E 126.2(13) . .
C8E C7E N2E 114.9(13) . .
C10E C9E N2E 111.8(14) . .
C11E O3E Zn7 121.1(8) . .
C11E N3E C12E 118.5(14) . .
C11E N3E C14E 122.9(12) . .
C12E N3E C14E 118.1(12) . .
O3E C11E N3E 126.7(14) . .
N3E C12E C13E 110.1(17) . .
N3E C14E C15E 103.3(15) . .
C16E O4E Zn7 124.1(8) . .
C16E N4E C19E 126.7(11) . .
C16E N4E C17E 123.8(12) . .
C19E N4E C17E 108.5(11) . .
N4E C16E O4E 126.1(12) . .
C18E C17E N4E 107.3(14) . .
C20E C19E N4E 121.2(12) . .

loop_
_geom_bond_atom_site_label_1
_geom_bond_atom_site_label_2
_geom_bond_distance
_geom_bond_site_symmetry_2
Zn1 O13B 1.890(6) .
Zn1 O1M 1.928(7) .
Zn1 O1A 1.942(7) .
Zn1 O1B 1.962(6) .
Zn1 Zn3 3.0972(17) .
Zn1 Zn2 3.1244(19) .
Zn2 O8B 1.866(7) .
Zn2 O2B 1.888(7) .
Zn2 O4A 1.908(7) .
Zn2 O1M 1.910(5) .
Zn2 Zn3 3.1137(17) .
Zn3 O7A 1.897(6) .
Zn3 O2A 1.913(7) .
Zn3 O1M 1.945(5) .
Zn3 O5A 1.956(7) .
Zn4 O1M 2.004(6) .
Zn4 O8A 2.052(7) .
Zn4 O14B 2.056(7) .
Zn4 O1E 2.087(7) .
Zn4 O7B 2.090(7) .
Zn4 O2E 2.098(8) .
Zn5 O11B 1.907(6) .
Zn5 O2M 1.912(6) .
Zn5 O1C 1.955(7) .
Zn5 O8C 1.962(6) .
Zn5 Zn8 3.1160(18) .
Zn5 Zn6 3.1391(17) .
Zn6 O2M 1.905(5) .
Zn6 O10B 1.910(7) .
Zn6 O16B 1.955(6) .
Zn6 O4B 2.003(6) .
Zn6 Zn8 3.1506(17) .
Zn7 O17B 2.015(7) .
Zn7 O3E 2.023(7) .
Zn7 O7C 2.027(7) .
Zn7 O2M 2.032(6) .
Zn7 O5C 2.088(7) .
Zn7 O4E 2.182(8) .
Zn8 O4C 1.933(7) .
Zn8 O2M 1.935(6) .
Zn8 O2C 1.949(7) .
Zn8 O5B 1.964(6) .
O1A C1A 1.287(13) .
O2A C1A 1.232(12) .
O3A C14A 1.395(12) .
O3A C15A 1.406(14) .
O4A C16A 1.307(12) .
O5A C16A 1.248(12) .
O6A C30A 1.434(12) .
O6A C29A 1.459(12) .
O7A C31A 1.241(11) .
O8A C31A 1.343(11) .
O9A C44A 1.409(11) .
O9A C45A 1.447(12) .
C1A C2A 1.455(15) .
C2A C3A 1.309(15) .
C2A C7A 1.402(15) .
C3A C4A 1.359(15) .
C4A C5A 1.337(14) .
C5A C6A 1.378(14) .
C5A C8A 1.442(15) .
C6A C7A 1.448(15) .
C8A C9A 1.394(15) .
C8A C13A 1.451(14) .
C9A C10A 1.407(15) .
C10A C11A 1.336(14) .
C11A C12A 1.324(14) .
C11A C14A 1.582(14) .
C12A C13A 1.442(15) .
C14A C29C 1.509(13) 1_554
C16A C17A 1.451(14) .
C17A C22A 1.337(14) .
C17A C18A 1.417(14) .
C18A C19A 1.391(15) .
C19A C20A 1.400(15) .
C20A C21A 1.437(14) .
C20A C23A 1.478(14) .
C21A C22A 1.413(14) .
C23A C28A 1.367(14) .
C23A C24A 1.429(14) .
C24A C25A 1.437(15) .
C25A C26A 1.360(14) .
C26A C27A 1.392(14) .
C26A C29A 1.573(13) .
C27A C28A 1.416(15) .
C29A C14C 1.499(15) 1_554
C31A C32A 1.408(14) .
C32A C33A 1.328(16) .
C32A C37A 1.385(14) .
C33A C34A 1.378(16) .
C34A C35A 1.462(14) .
C35A C36A 1.320(13) .
C35A C38A 1.469(14) .
C36A C37A 1.373(13) .
C38A C43A 1.378(14) .
C38A C39A 1.393(14) .
C39A C40A 1.429(14) .
C40A C41A 1.402(14) .
C41A C42A 1.374(13) .
C41A C44A 1.482(13) .
C42A C43A 1.402(13) .
C44A C44C 1.528(13) 1_554
O1B C1B 1.222(11) .
O2B C1B 1.301(13) .
O3B C14B 1.431(12) .
O3B C15B 1.478(12) .
O4B C16B 1.242(10) .
O5B C16B 1.214(10) .
O6B C30B 1.430(13) .
O6B C29B 1.478(12) .
O7B C31B 1.219(12) .
O8B C31B 1.282(12) .
O9B C45B 1.460(12) .
O9B C44B 1.475(11) .
O10B C46B 1.264(12) .
O11B C46B 1.299(12) .
O12B C59B 1.381(13) .
O12B C60B 1.443(15) .
O13B C61B 1.283(11) .
O14B C61B 1.283(12) .
O15B C74B 1.449(11) .
O15B C75B 1.484(13) .
O16B C76B 1.209(11) .
O17B C76B 1.249(12) .
O18B C90B 1.447(12) .
O18B C89B 1.468(12) .
C1B C2B 1.492(14) .
C2B C3B 1.348(14) .
C2B C7B 1.352(14) .
C3B C4B 1.441(14) .
C4B C5B 1.352(14) .
C5B C6B 1.362(14) .
C5B C8B 1.538(14) .
C6B C7B 1.463(15) .
C8B C9B 1.378(15) .
C8B C13B 1.421(15) .
C9B C10B 1.457(15) .
C10B C11B 1.343(15) .
C11B C12B 1.345(14) .
C11B C14B 1.530(14) .
C12B C13B 1.463(14) .
C14B C29B 1.554(15) .
C16B C17B 1.492(13) .
C17B C22B 1.311(13) .
C17B C18B 1.455(13) .
C18B C19B 1.319(13) .
C19B C20B 1.410(13) .
C20B C23B 1.451(14) .
C20B C21B 1.455(14) .
C21B C22B 1.352(15) .
C23B C24B 1.423(15) .
C23B C28B 1.470(14) .
C24B C25B 1.322(13) .
C25B C26B 1.470(15) .
C26B C27B 1.411(15) .
C26B C29B 1.528(14) .
C27B C28B 1.386(13) .
C31B C32B 1.542(14) .
C32B C33B 1.366(14) .
C32B C37B 1.395(13) .
C33B C34B 1.413(15) .
C34B C35B 1.385(14) .
C35B C36B 1.414(13) .
C35B C38B 1.440(13) .
C36B C37B 1.362(13) .
C38B C43B 1.426(12) .
C38B C39B 1.442(14) .
C39B C40B 1.386(14) .
C40B C41B 1.419(13) .
C41B C42B 1.374(14) .
C41B C44B 1.520(14) .
C42B C43B 1.355(13) .
C44B C59B 1.516(13) .
C46B C47B 1.513(14) .
C47B C52B 1.376(14) .
C47B C48B 1.470(14) .
C48B C49B 1.340(13) .
C49B C50B 1.390(13) .
C50B C51B 1.414(14) .
C50B C53B 1.514(14) .
C51B C52B 1.404(14) .
C53B C58B 1.371(14) .
C53B C54B 1.391(14) .
C54B C55B 1.440(15) .
C55B C56B 1.374(14) .
C56B C57B 1.371(14) .
C56B C59B 1.540(15) .
C57B C58B 1.361(14) .
C61B C62B 1.447(13) .
C62B C67B 1.359(15) .
C62B C63B 1.363(15) .
C63B C64B 1.389(15) .
C64B C65B 1.361(15) .
C65B C66B 1.414(15) .
C65B C68B 1.500(14) .
C66B C67B 1.471(15) .
C68B C69B 1.383(14) .
C68B C73B 1.414(14) .
C69B C70B 1.423(14) .
C70B C71B 1.406(15) .
C71B C72B 1.449(14) .
C71B C74B 1.474(14) .
C72B C73B 1.312(13) .
C74B C89B 1.567(15) .
C76B C77B 1.493(15) .
C77B C78B 1.391(14) .
C77B C82B 1.437(15) .
C78B C79B 1.413(14) .
C79B C80B 1.400(15) .
C80B C81B 1.330(14) .
C80B C83B 1.451(14) .
C81B C82B 1.359(16) .
C83B C84B 1.413(15) .
C83B C88B 1.418(14) .
C84B C85B 1.410(14) .
C85B C86B 1.390(14) .
C86B C87B 1.448(16) .
C86B C89B 1.493(14) .
C87B C88B 1.375(14) .
O1C C1C 1.282(11) .
O2C C1C 1.264(12) .
O3C C14C 1.359(12) .
O3C C15C 1.416(18) .
O4C C16C 1.291(12) .
O5C C16C 1.215(12) .
O6C C30C 1.428(15) .
O6C C29C 1.449(14) .
O7C C31C 1.376(9) .
O8C C31C 1.286(8) .
O9C C45C 1.461(12) .
O9C C44C 1.470(11) .
C1C C2C 1.428(15) .
C2C C3C 1.412(18) .
C2C C7C 1.511(13) .
C3C C4C 1.450(19) .
C4C C5C 1.461(17) .
C5C C6C 1.374(15) .
C5C C8C 1.514(11) .
C6C C7C 1.402(11) .
C8C C9C 1.3900 .
C8C C13C 1.3900 .
C9C C10C 1.3900 .
C10C C11C 1.3900 .
C11C C12C 1.3899 .
C11C C14C 1.536(11) .
C12C C13C 1.3901 .
C14C C29A 1.499(15) 1_556
C16C C17C 1.531(16) .
C17C C22C 1.377(15) .
C17C C18C 1.402(15) .
C18C C19C 1.389(16) .
C19C C20C 1.361(16) .
C20C C23C 1.485(16) .
C20C C21C 1.506(15) .
C21C C22C 1.389(14) .
C23C C24C 1.353(16) .
C23C C28C 1.399(15) .
C24C C25C 1.471(15) .
C25C C26C 1.429(15) .
C26C C27C 1.285(14) .
C26C C29C 1.593(16) .
C27C C28C 1.433(15) .
C29C C14A 1.509(13) 1_556
C31C C32C 1.3461 .
C32C C37C 1.3900 .
C32C C33C 1.3900 .
C33C C34C 1.3900 .
C34C C35C 1.3900 .
C35C C36C 1.3900 .
C35C C38C 1.566(10) .
C36C C37C 1.3900 .
C38C C43C 1.334(14) .
C38C C39C 1.398(13) .
C39C C40C 1.408(13) .
C40C C41C 1.409(15) .
C41C C42C 1.409(14) .
C41C C44C 1.507(14) .
C42C C43C 1.346(14) .
C44C C44A 1.528(14) 1_556
O1E C1E 1.232(11) .
N1E C1E 1.425(13) .
N1E C4E 1.527(12) .
N1E C2E 1.539(12) .
C2E C3E 1.540(16) .
C4E C5E 1.563(14) .
O2E C6E 1.202(13) .
N2E C6E 1.377(12) .
N2E C7E 1.533(14) .
N2E C9E 1.534(13) .
C7E C8E 1.523(14) .
C9E C10E 1.523(16) .
O3E C11E 1.205(13) .
N3E C11E 1.329(15) .
N3E C12E 1.481(19) .
N3E C14E 1.527(17) .
C12E C13E 1.52(2) .
C14E C15E 1.67(2) .
O4E C16E 1.253(12) .
N4E C16E 1.235(15) .
N4E C19E 1.486(13) .
N4E C17E 1.568(14) .
C17E C18E 1.444(16) .
C19E C20E 1.433(14) .

loop_
_geom_torsion_atom_site_label_1
_geom_torsion_atom_site_label_2
_geom_torsion_atom_site_label_3
_geom_torsion_atom_site_label_4
_geom_torsion
_geom_torsion_site_symmetry_4
O13B Zn1 Zn2 O8B -14.5(4) .
O1M Zn1 Zn2 O8B 75.1(4) .
O1A Zn1 Zn2 O8B 155.0(4) .
O1B Zn1 Zn2 O8B -117.4(4) .
Zn3 Zn1 Zn2 O8B 113.9(3) .
O13B Zn1 Zn2 O2B 85.0(4) .
O1M Zn1 Zn2 O2B 174.6(4) .
O1A Zn1 Zn2 O2B -105.5(4) .
O1B Zn1 Zn2 O2B -17.9(4) .
Zn3 Zn1 Zn2 O2B -146.6(3) .
O13B Zn1 Zn2 O4A -176.7(4) .
O1M Zn1 Zn2 O4A -87.1(4) .
O1A Zn1 Zn2 O4A -7.2(4) .
O1B Zn1 Zn2 O4A 80.4(4) .
Zn3 Zn1 Zn2 O4A -48.3(3) .
O13B Zn1 Zn2 O1M -89.6(4) .
O1A Zn1 Zn2 O1M 79.9(4) .
O1B Zn1 Zn2 O1M 167.5(3) .
Zn3 Zn1 Zn2 O1M 38.8(3) .
O13B Zn1 Zn2 Zn3 -128.4(3) .
O1M Zn1 Zn2 Zn3 -38.8(3) .
O1A Zn1 Zn2 Zn3 41.1(3) .
O1B Zn1 Zn2 Zn3 128.7(2) .
O13B Zn1 Zn3 O7A 9.6(5) .
O1M Zn1 Zn3 O7A -68.9(4) .
O1A Zn1 Zn3 O7A 106.7(4) .
O1B Zn1 Zn3 O7A -160.4(4) .
Zn2 Zn1 Zn3 O7A -105.8(3) .
O13B Zn1 Zn3 O2A -91.0(5) .
O1M Zn1 Zn3 O2A -169.4(4) .
O1A Zn1 Zn3 O2A 6.1(4) .
O1B Zn1 Zn3 O2A 99.0(4) .
Zn2 Zn1 Zn3 O2A 153.6(3) .
O13B Zn1 Zn3 O1M 78.5(5) .
O1A Zn1 Zn3 O1M 175.5(4) .
O1B Zn1 Zn3 O1M -91.5(4) .
Zn2 Zn1 Zn3 O1M -36.9(3) .
O13B Zn1 Zn3 O5A 171.9(5) .
O1M Zn1 Zn3 O5A 93.4(4) .
O1A Zn1 Zn3 O5A -91.0(4) .
O1B Zn1 Zn3 O5A 1.9(4) .
Zn2 Zn1 Zn3 O5A 56.5(3) .
O13B Zn1 Zn3 Zn2 115.4(4) .
O1M Zn1 Zn3 Zn2 36.9(3) .
O1A Zn1 Zn3 Zn2 -147.5(2) .
O1B Zn1 Zn3 Zn2 -54.6(2) .
O8B Zn2 Zn3 O7A 2.8(4) .
O2B Zn2 Zn3 O7A 167.4(4) .
O4A Zn2 Zn3 O7A -95.5(3) .
O1M Zn2 Zn3 O7A 88.9(4) .
Zn1 Zn2 Zn3 O7A 126.8(2) .
O8B Zn2 Zn3 O2A -158.1(5) .
O2B Zn2 Zn3 O2A 6.5(5) .
O4A Zn2 Zn3 O2A 103.7(5) .
O1M Zn2 Zn3 O2A -72.0(5) .
Zn1 Zn2 Zn3 O2A -34.1(4) .
O8B Zn2 Zn3 O1M -86.1(4) .
O2B Zn2 Zn3 O1M 78.5(5) .
O4A Zn2 Zn3 O1M 175.7(4) .
Zn1 Zn2 Zn3 O1M 37.9(3) .
O8B Zn2 Zn3 O5A 105.9(4) .
O2B Zn2 Zn3 O5A -89.4(4) .
O4A Zn2 Zn3 O5A 7.7(4) .
O1M Zn2 Zn3 O5A -168.0(4) .
Zn1 Zn2 Zn3 O5A -130.0(3) .
O8B Zn2 Zn3 Zn1 -124.0(3) .
O2B Zn2 Zn3 Zn1 40.6(3) .
O4A Zn2 Zn3 Zn1 137.7(3) .
O1M Zn2 Zn3 Zn1 -37.9(3) .
O8B Zn2 O1M Zn1 -128.4(3) .
O2B Zn2 O1M Zn1 -5.6(4) .
O4A Zn2 O1M Zn1 110.3(3) .
Zn3 Zn2 O1M Zn1 114.8(4) .
O8B Zn2 O1M Zn3 116.8(4) .
O2B Zn2 O1M Zn3 -120.4(4) .
O4A Zn2 O1M Zn3 -4.5(4) .
Zn1 Zn2 O1M Zn3 -114.8(4) .
O8B Zn2 O1M Zn4 -7.4(4) .
O2B Zn2 O1M Zn4 115.3(4) .
O4A Zn2 O1M Zn4 -128.8(3) .
Zn3 Zn2 O1M Zn4 -124.2(5) .
Zn1 Zn2 O1M Zn4 121.0(4) .
O13B Zn1 O1M Zn2 114.7(3) .
O1A Zn1 O1M Zn2 -120.6(3) .
O1B Zn1 O1M Zn2 -12.7(3) .
Zn3 Zn1 O1M Zn2 -115.8(4) .
O13B Zn1 O1M Zn3 -129.5(3) .
O1A Zn1 O1M Zn3 -4.8(4) .
O1B Zn1 O1M Zn3 103.1(3) .
Zn2 Zn1 O1M Zn3 115.8(4) .
O13B Zn1 O1M Zn4 -8.7(4) .
O1A Zn1 O1M Zn4 115.9(3) .
O1B Zn1 O1M Zn4 -136.2(3) .
Zn3 Zn1 O1M Zn4 120.7(4) .
Zn2 Zn1 O1M Zn4 -123.5(4) .
O7A Zn3 O1M Zn2 -110.2(3) .
O2A Zn3 O1M Zn2 127.7(4) .
O5A Zn3 O1M Zn2 12.8(4) .
Zn1 Zn3 O1M Zn2 116.6(4) .
O7A Zn3 O1M Zn1 133.2(3) .
O2A Zn3 O1M Zn1 11.1(5) .
O5A Zn3 O1M Zn1 -103.9(3) .
Zn2 Zn3 O1M Zn1 -116.6(4) .
O7A Zn3 O1M Zn4 14.6(4) .
O2A Zn3 O1M Zn4 -107.5(4) .
O5A Zn3 O1M Zn4 137.5(3) .
Zn1 Zn3 O1M Zn4 -118.6(4) .
Zn2 Zn3 O1M Zn4 124.8(5) .
O8A Zn4 O1M Zn2 95.7(3) .
O14B Zn4 O1M Zn2 -91.6(4) .
O1E Zn4 O1M Zn2 -179(100) .
O7B Zn4 O1M Zn2 -0.2(4) .
O2E Zn4 O1M Zn2 -176.9(4) .
O8A Zn4 O1M Zn1 -143.2(3) .
O14B Zn4 O1M Zn1 29.5(3) .
O1E Zn4 O1M Zn1 -58(2) .
O7B Zn4 O1M Zn1 120.9(3) .
O2E Zn4 O1M Zn1 -55.8(3) .
O8A Zn4 O1M Zn3 -26.2(3) .
O14B Zn4 O1M Zn3 146.6(3) .
O1E Zn4 O1M Zn3 59(3) .
O7B Zn4 O1M Zn3 -122.0(3) .
O2E Zn4 O1M Zn3 61.2(3) .
O11B Zn5 Zn6 O2M 177.7(4) .
O1C Zn5 Zn6 O2M 76.9(4) .
O8C Zn5 Zn6 O2M -90.8(4) .
Zn8 Zn5 Zn6 O2M 35.6(3) .
O11B Zn5 Zn6 O10B 16.9(3) .
O2M Zn5 Zn6 O10B -160.8(4) .
O1C Zn5 Zn6 O10B -83.9(4) .
O8C Zn5 Zn6 O10B 108.4(3) .
Zn8 Zn5 Zn6 O10B -125.2(2) .
O11B Zn5 Zn6 O16B -81.9(3) .
O2M Zn5 Zn6 O16B 100.4(4) .
O1C Zn5 Zn6 O16B 177.3(4) .
O8C Zn5 Zn6 O16B 9.6(3) .
Zn8 Zn5 Zn6 O16B 136.0(2) .
O11B Zn5 Zn6 O4B 114.4(4) .
O2M Zn5 Zn6 O4B -63.3(4) .
O1C Zn5 Zn6 O4B 13.6(4) .
O8C Zn5 Zn6 O4B -154.1(4) .
Zn8 Zn5 Zn6 O4B -27.7(3) .
O11B Zn5 Zn6 Zn8 142.2(2) .
O2M Zn5 Zn6 Zn8 -35.6(3) .
O1C Zn5 Zn6 Zn8 41.3(3) .
O8C Zn5 Zn6 Zn8 -126.4(3) .
O11B Zn5 Zn8 O4C -177.0(4) .
O2M Zn5 Zn8 O4C -98.2(4) .
O1C Zn5 Zn8 O4C 79.8(3) .
O8C Zn5 Zn8 O4C -22.2(4) .
Zn6 Zn5 Zn8 O4C -132.3(3) .
O11B Zn5 Zn8 O2M -78.8(4) .
O1C Zn5 Zn8 O2M 178.0(3) .
O8C Zn5 Zn8 O2M 76.0(4) .
Zn6 Zn5 Zn8 O2M -34.1(3) .
O11B Zn5 Zn8 O2C 86.6(4) .
O2M Zn5 Zn8 O2C 165.3(3) .
O1C Zn5 Zn8 O2C -16.6(3) .
O8C Zn5 Zn8 O2C -118.6(4) .
Zn6 Zn5 Zn8 O2C 131.3(2) .
O11B Zn5 Zn8 O5B -6.1(4) .
O2M Zn5 Zn8 O5B 72.7(3) .
O1C Zn5 Zn8 O5B -109.3(3) .
O8C Zn5 Zn8 O5B 148.7(4) .
Zn6 Zn5 Zn8 O5B 38.6(2) .
O11B Zn5 Zn8 Zn6 -44.7(3) .
O2M Zn5 Zn8 Zn6 34.1(3) .
O1C Zn5 Zn8 Zn6 -147.9(2) .
O8C Zn5 Zn8 Zn6 110.1(3) .
O2M Zn6 Zn8 O4C 69.9(5) .
O10B Zn6 Zn8 O4C 163.5(4) .
O16B Zn6 Zn8 O4C 7.9(5) .
O4B Zn6 Zn8 O4C -96.7(4) .
Zn5 Zn6 Zn8 O4C 105.0(4) .
O10B Zn6 Zn8 O2M 93.6(4) .
O16B Zn6 Zn8 O2M -61.9(5) .
O4B Zn6 Zn8 O2M -166.6(4) .
Zn5 Zn6 Zn8 O2M 35.1(3) .
O2M Zn6 Zn8 O2C -87.3(4) .
O10B Zn6 Zn8 O2C 6.3(3) .
O16B Zn6 Zn8 O2C -149.2(4) .
O4B Zn6 Zn8 O2C 106.1(3) .
Zn5 Zn6 Zn8 O2C -52.2(2) .
O2M Zn6 Zn8 O5B 176.2(4) .
O10B Zn6 Zn8 O5B -90.2(3) .
O16B Zn6 Zn8 O5B 114.3(4) .
O4B Zn6 Zn8 O5B 9.6(3) .
Zn5 Zn6 Zn8 O5B -148.7(2) .
O2M Zn6 Zn8 Zn5 -35.1(3) .
O10B Zn6 Zn8 Zn5 58.5(2) .
O16B Zn6 Zn8 Zn5 -97.0(3) .
O4B Zn6 Zn8 Zn5 158.3(2) .
O10B Zn6 O2M Zn5 19.8(4) .
O16B Zn6 O2M Zn5 -98.7(4) .
O4B Zn6 O2M Zn5 133.4(3) .
Zn8 Zn6 O2M Zn5 119.7(5) .
O10B Zn6 O2M Zn8 -99.9(3) .
O16B Zn6 O2M Zn8 141.6(3) .
O4B Zn6 O2M Zn8 13.7(4) .
Zn5 Zn6 O2M Zn8 -119.7(5) .
O10B Zn6 O2M Zn7 141.2(3) .
O16B Zn6 O2M Zn7 22.7(4) .
O4B Zn6 O2M Zn7 -105.2(3) .
Zn5 Zn6 O2M Zn7 121.4(4) .
Zn8 Zn6 O2M Zn7 -118.9(4) .
O11B Zn5 O2M Zn6 -2.3(4) .
O1C Zn5 O2M Zn6 -123.0(3) .
O8C Zn5 O2M Zn6 110.4(3) .
Zn8 Zn5 O2M Zn6 -120.9(4) .
O11B Zn5 O2M Zn8 118.6(3) .
O1C Zn5 O2M Zn8 -2.1(4) .
O8C Zn5 O2M Zn8 -128.7(3) .
Zn6 Zn5 O2M Zn8 120.9(4) .
O11B Zn5 O2M Zn7 -124.5(3) .
O1C Zn5 O2M Zn7 114.8(3) .
O8C Zn5 O2M Zn7 -11.8(4) .
Zn8 Zn5 O2M Zn7 117.0(3) .
Zn6 Zn5 O2M Zn7 -122.1(5) .
O4C Zn8 O2M Zn6 -135.1(3) .
O2C Zn8 O2M Zn6 106.3(3) .
O5B Zn8 O2M Zn6 -3.9(4) .
Zn5 Zn8 O2M Zn6 121.1(4) .
O4C Zn8 O2M Zn5 103.7(3) .
O2C Zn8 O2M Zn5 -14.8(3) .
O5B Zn8 O2M Zn5 -125.1(3) .
Zn6 Zn8 O2M Zn5 -121.1(4) .
O4C Zn8 O2M Zn7 -14.4(4) .
O2C Zn8 O2M Zn7 -132.9(3) .
O5B Zn8 O2M Zn7 116.8(3) .
Zn5 Zn8 O2M Zn7 -118.1(3) .
Zn6 Zn8 O2M Zn7 120.8(4) .
O17B Zn7 O2M Zn6 -15.4(4) .
O3E Zn7 O2M Zn6 83(2) .
O7C Zn7 O2M Zn6 -107.6(3) .
O5C Zn7 O2M Zn6 158.0(3) .
O4E Zn7 O2M Zn6 72.1(3) .
O17B Zn7 O2M Zn5 106.7(3) .
O3E Zn7 O2M Zn5 -154(2) .
O7C Zn7 O2M Zn5 14.6(3) .
O5C Zn7 O2M Zn5 -79.8(3) .
O4E Zn7 O2M Zn5 -165.7(3) .
O17B Zn7 O2M Zn8 -135.9(3) .
O3E Zn7 O2M Zn8 -37(2) .
O7C Zn7 O2M Zn8 131.9(3) .
O5C Zn7 O2M Zn8 37.5(3) .
O4E Zn7 O2M Zn8 -48.4(3) .
O13B Zn1 O1A C1A 126.9(9) .
O1M Zn1 O1A C1A -5.9(10) .
O1B Zn1 O1A C1A -120.7(9) .
Zn3 Zn1 O1A C1A -8.9(9) .
Zn2 Zn1 O1A C1A -44.6(10) .
O7A Zn3 O2A C1A -139.6(12) .
O1M Zn3 O2A C1A -13.6(13) .
O5A Zn3 O2A C1A 107.6(12) .
Zn1 Zn3 O2A C1A -6.8(11) .
Zn2 Zn3 O2A C1A 23.3(14) .
O8B Zn2 O4A C16A -137.9(10) .
O2B Zn2 O4A C16A 110.2(11) .
O1M Zn2 O4A C16A -10.1(11) .
Zn3 Zn2 O4A C16A -12.9(10) .
Zn1 Zn2 O4A C16A 28.8(12) .
O7A Zn3 O5A C16A 111.5(10) .
O2A Zn3 O5A C16A -135.8(10) .
O1M Zn3 O5A C16A -15.0(11) .
Zn1 Zn3 O5A C16A -55.3(10) .
Zn2 Zn3 O5A C16A -7.4(9) .
O2A Zn3 O7A C31A 127.1(9) .
O1M Zn3 O7A C31A 2.2(9) .
O5A Zn3 O7A C31A -123.5(9) .
Zn1 Zn3 O7A C31A 39.9(10) .
Zn2 Zn3 O7A C31A -37.5(9) .
O1M Zn4 O8A C31A 43.1(9) .
O14B Zn4 O8A C31A -104.6(13) .
O1E Zn4 O8A C31A -130.3(9) .
O7B Zn4 O8A C31A 144.8(8) .
O2E Zn4 O8A C31A -41.7(9) .
Zn3 O2A C1A O1A 3(2) .
Zn3 O2A C1A C2A -174.5(9) .
Zn1 O1A C1A O2A 7.9(17) .
Zn1 O1A C1A C2A -174.4(7) .
O2A C1A C2A C3A 170.8(12) .
O1A C1A C2A C3A -6.9(18) .
O2A C1A C2A C7A -1.0(18) .
O1A C1A C2A C7A -178.7(10) .
C7A C2A C3A C4A -8.2(14) .
C1A C2A C3A C4A 179.8(13) .
C2A C3A C4A C5A 0.7(16) .
C3A C4A C5A C6A -7.9(17) .
C3A C4A C5A C8A -179.4(12) .
C4A C5A C6A C7A 23.1(17) .
C8A C5A C6A C7A -165.2(12) .
C3A C2A C7A C6A 22.4(16) .
C1A C2A C7A C6A -164.4(11) .
C5A C6A C7A C2A -32.1(18) .
C4A C5A C8A C9A -19(2) .
C6A C5A C8A C9A 170.0(12) .
C4A C5A C8A C13A 163.6(12) .
C6A C5A C8A C13A -7(2) .
C5A C8A C9A C10A 176.8(12) .
C13A C8A C9A C10A -6.2(18) .
C8A C9A C10A C11A 5.8(19) .
C9A C10A C11A C12A 0.8(19) .
C9A C10A C11A C14A 174.6(10) .
C10A C11A C12A C13A -6.6(18) .
C14A C11A C12A C13A 179.7(10) .
C11A C12A C13A C8A 5.7(17) .
C9A C8A C13A C12A 0.7(17) .
C5A C8A C13A C12A 177.9(11) .
C15A O3A C14A C29C -170.4(11) 1_554
C15A O3A C14A C11A 70.2(13) .
C12A C11A C14A O3A -157.6(10) .
C10A C11A C14A O3A 28.4(14) .
C12A C11A C14A C29C 86.6(13) 1_554
C10A C11A C14A C29C -87.4(13) 1_554
Zn3 O5A C16A O4A 1.9(17) .
Zn3 O5A C16A C17A -173.7(8) .
Zn2 O4A C16A O5A 12.3(17) .
Zn2 O4A C16A C17A -172.0(8) .
O5A C16A C17A C22A 174.2(11) .
O4A C16A C17A C22A -1.6(17) .
O5A C16A C17A C18A -7.9(18) .
O4A C16A C17A C18A 176.4(12) .
C22A C17A C18A C19A -1.1(19) .
C16A C17A C18A C19A -179.1(11) .
C17A C18A C19A C20A -1(2) .
C18A C19A C20A C21A 2.0(19) .
C18A C19A C20A C23A 179.8(12) .
C19A C20A C21A C22A -0.5(18) .
C23A C20A C21A C22A -178.3(11) .
C18A C17A C22A C21A 3(2) .
C16A C17A C22A C21A -179.2(11) .
C20A C21A C22A C17A -1.9(19) .
C19A C20A C23A C28A 146.2(12) .
C21A C20A C23A C28A -36.1(17) .
C19A C20A C23A C24A -35.1(17) .
C21A C20A C23A C24A 142.5(12) .
C28A C23A C24A C25A -2.2(17) .
C20A C23A C24A C25A 179.2(11) .
C23A C24A C25A C26A 2.5(18) .
C24A C25A C26A C27A -0.6(18) .
C24A C25A C26A C29A 176.8(10) .
C25A C26A C27A C28A -1.7(18) .
C29A C26A C27A C28A -179.0(10) .
C24A C23A C28A C27A 0.0(18) .
C20A C23A C28A C27A 178.6(11) .
C26A C27A C28A C23A 2.0(18) .
C30A O6A C29A C14C -177.4(8) 1_554
C30A O6A C29A C26A 61.8(11) .
C25A C26A C29A O6A -135.5(10) .
C27A C26A C29A O6A 41.9(13) .
C25A C26A C29A C14C 106.1(12) 1_554
C27A C26A C29A C14C -76.5(13) 1_554
Zn3 O7A C31A O8A 3.5(14) .
Zn3 O7A C31A C32A -174.0(7) .
Zn4 O8A C31A O7A -31.8(14) .
Zn4 O8A C31A C32A 145.7(8) .
O7A C31A C32A C33A 157.0(12) .
O8A C31A C32A C33A -20.5(18) .
O7A C31A C32A C37A -13.6(18) .
O8A C31A C32A C37A 168.8(11) .
C37A C32A C33A C34A -5(2) .
C31A C32A C33A C34A -177.0(13) .
C32A C33A C34A C35A 2(2) .
C33A C34A C35A C36A 1.7(18) .
C33A C34A C35A C38A -174.7(12) .
C34A C35A C36A C37A -1.1(18) .
C38A C35A C36A C37A 175.3(11) .
C35A C36A C37A C32A -3(2) .
C33A C32A C37A C36A 5.8(19) .
C31A C32A C37A C36A 177.6(12) .
C36A C35A C38A C43A -38.2(18) .
C34A C35A C38A C43A 138.0(12) .
C36A C35A C38A C39A 134.9(13) .
C34A C35A C38A C39A -48.9(17) .
C43A C38A C39A C40A -0.8(18) .
C35A C38A C39A C40A -174.1(11) .
C38A C39A C40A C41A -3.4(18) .
C39A C40A C41A C42A 4.9(17) .
C39A C40A C41A C44A 179.2(11) .
C40A C41A C42A C43A -2.3(15) .
C44A C41A C42A C43A -176.8(10) .
C39A C38A C43A C42A 3.4(17) .
C35A C38A C43A C42A 176.6(10) .
C41A C42A C43A C38A -1.8(16) .
C45A O9A C44A C41A 142.1(9) .
C45A O9A C44A C44C -98.9(11) 1_554
C42A C41A C44A O9A -139.5(10) .
C40A C41A C44A O9A 46.4(14) .
C42A C41A C44A C44C 101.1(11) 1_554
C40A C41A C44A C44C -73.0(13) 1_554
O13B Zn1 O1B C1B -104.8(9) .
O1M Zn1 O1B C1B 28.4(9) .
O1A Zn1 O1B C1B 147.4(8) .
Zn3 Zn1 O1B C1B 68.0(9) .
Zn2 Zn1 O1B C1B 20.8(8) .
O8B Zn2 O2B C1B 157.3(9) .
O4A Zn2 O2B C1B -91.7(9) .
O1M Zn2 O2B C1B 28.9(10) .
Zn3 Zn2 O2B C1B -9.9(11) .
Zn1 Zn2 O2B C1B 25.5(9) .
O2M Zn6 O4B C16B -19.7(9) .
O10B Zn6 O4B C16B 97.1(9) .
O16B Zn6 O4B C16B -151.7(8) .
Zn5 Zn6 O4B C16B 12.9(10) .
Zn8 Zn6 O4B C16B -11.6(8) .
O4C Zn8 O5B C16B 122.9(9) .
O2M Zn8 O5B C16B -12.5(10) .
O2C Zn8 O5B C16B -127.0(9) .
Zn5 Zn8 O5B C16B -48.8(10) .
Zn6 Zn8 O5B C16B -14.8(9) .
O1M Zn4 O7B C31B 7.0(11) .
O8A Zn4 O7B C31B -92.1(10) .
O14B Zn4 O7B C31B 100.7(10) .
O1E Zn4 O7B C31B -173.1(10) .
O2E Zn4 O7B C31B 159(2) .
O2B Zn2 O8B C31B -110.9(9) .
O4A Zn2 O8B C31B 139.0(8) .
O1M Zn2 O8B C31B 14.3(9) .
Zn3 Zn2 O8B C31B 56.0(9) .
Zn1 Zn2 O8B C31B -24.9(10) .
O2M Zn6 O10B C46B -35.6(9) .
O16B Zn6 O10B C46B 91.6(9) .
O4B Zn6 O10B C46B -152.3(8) .
Zn5 Zn6 O10B C46B -24.1(8) .
Zn8 Zn6 O10B C46B -73.1(9) .
O2M Zn5 O11B C46B -16.1(10) .
O1C Zn5 O11B C46B 108.4(10) .
O8C Zn5 O11B C46B -140.3(9) .
Zn8 Zn5 O11B C46B 21.8(11) .
Zn6 Zn5 O11B C46B -17.5(9) .
O1M Zn1 O13B C61B -10.7(8) .
O1A Zn1 O13B C61B -140.2(7) .
O1B Zn1 O13B C61B 116.4(7) .
Zn3 Zn1 O13B C61B -53.8(8) .
Zn2 Zn1 O13B C61B 31.2(8) .
O1M Zn4 O14B C61B -67.5(9) .
O8A Zn4 O14B C61B 80.5(15) .
O1E Zn4 O14B C61B 105.9(9) .
O7B Zn4 O14B C61B -168.5(9) .
O2E Zn4 O14B C61B 17.3(9) .
O2M Zn6 O16B C76B -14.8(9) .
O10B Zn6 O16B C76B -136.2(9) .
O4B Zn6 O16B C76B 112.4(8) .
Zn5 Zn6 O16B C76B -54.3(9) .
Zn8 Zn6 O16B C76B 20.4(10) .
O3E Zn7 O17B C76B -171.0(14) .
O7C Zn7 O17B C76B 103.0(14) .
O2M Zn7 O17B C76B 1.7(14) .
O5C Zn7 O17B C76B -130(2) .
O4E Zn7 O17B C76B -84.7(14) .
Zn1 O1B C1B O2B -11.4(15) .
Zn1 O1B C1B C2B 172.7(6) .
Zn2 O2B C1B O1B -20.8(15) .
Zn2 O2B C1B C2B 155.2(7) .
O1B C1B C2B C3B 9.6(15) .
O2B C1B C2B C3B -166.5(10) .
O1B C1B C2B C7B -167.3(10) .
O2B C1B C2B C7B 16.6(15) .
C7B C2B C3B C4B -5.0(16) .
C1B C2B C3B C4B 178.0(9) .
C2B C3B C4B C5B 6.1(16) .
C3B C4B C5B C6B -5.9(18) .
C3B C4B C5B C8B 174.1(9) .
C4B C5B C6B C7B 4.4(18) .
C8B C5B C6B C7B -175.7(10) .
C3B C2B C7B C6B 3.6(18) .
C1B C2B C7B C6B -179.4(10) .
C5B C6B C7B C2B -3.1(18) .
C4B C5B C8B C9B -15.1(15) .
C6B C5B C8B C9B 165.0(11) .
C4B C5B C8B C13B 164.8(10) .
C6B C5B C8B C13B -15.1(15) .
C13B C8B C9B C10B 2.3(16) .
C5B C8B C9B C10B -177.7(9) .
C8B C9B C10B C11B 3.2(16) .
C9B C10B C11B C12B -12.1(18) .
C9B C10B C11B C14B -175.5(9) .
C10B C11B C12B C13B 14.3(18) .
C14B C11B C12B C13B 178.0(9) .
C9B C8B C13B C12B 0.4(17) .
C5B C8B C13B C12B -179.6(9) .
C11B C12B C13B C8B -8.5(16) .
C15B O3B C14B C11B 58.9(12) .
C15B O3B C14B C29B 176.9(9) .
C10B C11B C14B O3B 49.3(14) .
C12B C11B C14B O3B -115.0(12) .
C10B C11B C14B C29B -65.2(13) .
C12B C11B C14B C29B 130.5(11) .
Zn8 O5B C16B O4B 12.1(16) .
Zn8 O5B C16B C17B -172.5(7) .
Zn6 O4B C16B O5B 6.1(16) .
Zn6 O4B C16B C17B -169.7(6) .
O5B C16B C17B C22B -8.7(17) .
O4B C16B C17B C22B 167.1(10) .
O5B C16B C17B C18B 165.3(10) .
O4B C16B C17B C18B -18.8(14) .
C22B C17B C18B C19B -6.8(17) .
C16B C17B C18B C19B 178.9(11) .
C17B C18B C19B C20B 8.1(19) .
C18B C19B C20B C23B 178.6(12) .
C18B C19B C20B C21B -8.8(17) .
C19B C20B C21B C22B 9.2(17) .
C23B C20B C21B C22B -178.2(11) .
C18B C17B C22B C21B 7.4(18) .
C16B C17B C22B C21B -178.3(11) .
C20B C21B C22B C17B -9.3(19) .
C19B C20B C23B C24B -34.9(18) .
C21B C20B C23B C24B 153.4(11) .
C19B C20B C23B C28B 141.8(12) .
C21B C20B C23B C28B -29.9(17) .
C20B C23B C24B C25B -178.0(11) .
C28B C23B C24B C25B 5.0(17) .
C23B C24B C25B C26B -3.6(17) .
C24B C25B C26B C27B -1.0(15) .
C24B C25B C26B C29B 177.6(10) .
C25B C26B C27B C28B 3.5(16) .
C29B C26B C27B C28B -175.0(10) .
C26B C27B C28B C23B -1.9(17) .
C24B C23B C28B C27B -2.2(16) .
C20B C23B C28B C27B -179.1(11) .
C30B O6B C29B C26B 75.2(13) .
C30B O6B C29B C14B -168.7(10) .
C27B C26B C29B O6B 39.0(14) .
C25B C26B C29B O6B -139.5(9) .
C27B C26B C29B C14B -72.7(13) .
C25B C26B C29B C14B 108.7(11) .
O3B C14B C29B O6B 69.2(10) .
C11B C14B C29B O6B -169.7(9) .
O3B C14B C29B C26B -175.0(9) .
C11B C14B C29B C26B -53.9(12) .
Zn4 O7B C31B O8B -2.1(19) .
Zn4 O7B C31B C32B 172.0(6) .
Zn2 O8B C31B O7B -9.8(17) .
Zn2 O8B C31B C32B 176.0(6) .
O7B C31B C32B C33B -162.9(11) .
O8B C31B C32B C33B 12.1(15) .
O7B C31B C32B C37B 24.0(15) .
O8B C31B C32B C37B -160.9(10) .
C37B C32B C33B C34B -1.4(18) .
C31B C32B C33B C34B -174.8(11) .
C32B C33B C34B C35B 0.7(18) .
C33B C34B C35B C36B 0.1(15) .
C33B C34B C35B C38B 178.9(10) .
C34B C35B C36B C37B 0.0(15) .
C38B C35B C36B C37B -178.9(9) .
C35B C36B C37B C32B -0.8(16) .
C33B C32B C37B C36B 1.4(16) .
C31B C32B C37B C36B 174.8(10) .
C34B C35B C38B C43B -154.6(10) .
C36B C35B C38B C43B 24.3(14) .
C34B C35B C38B C39B 27.4(14) .
C36B C35B C38B C39B -153.7(10) .
C43B C38B C39B C40B 2.8(14) .
C35B C38B C39B C40B -179.0(9) .
C38B C39B C40B C41B -4.7(16) .
C39B C40B C41B C42B 5.7(15) .
C39B C40B C41B C44B 179.9(9) .
C40B C41B C42B C43B -5.0(16) .
C44B C41B C42B C43B -179.0(9) .
C41B C42B C43B C38B 3.4(16) .
C35B C38B C43B C42B 179.8(10) .
C39B C38B C43B C42B -2.2(14) .
C45B O9B C44B C59B -168.6(9) .
C45B O9B C44B C41B 65.8(11) .
C42B C41B C44B O9B -152.2(9) .
C40B C41B C44B O9B 33.8(12) .
C42B C41B C44B C59B 91.0(13) .
C40B C41B C44B C59B -83.0(12) .
Zn6 O10B C46B O11B 21.8(16) .
Zn6 O10B C46B C47B -158.5(7) .
Zn5 O11B C46B O10B 7.3(17) .
Zn5 O11B C46B C47B -172.5(7) .
O10B C46B C47B C52B 178.1(10) .
O11B C46B C47B C52B -2.2(16) .
O10B C46B C47B C48B -3.0(16) .
O11B C46B C47B C48B 176.7(10) .
C52B C47B C48B C49B -0.6(17) .
C46B C47B C48B C49B -179.6(11) .
C47B C48B C49B C50B -3.7(18) .
C48B C49B C50B C51B 5.9(17) .
C48B C49B C50B C53B 175.7(10) .
C49B C50B C51B C52B -3.6(16) .
C53B C50B C51B C52B -173.9(9) .
C48B C47B C52B C51B 2.8(16) .
C46B C47B C52B C51B -178.2(10) .
C50B C51B C52B C47B -0.8(16) .
C49B C50B C53B C58B 150.8(11) .
C51B C50B C53B C58B -38.9(14) .
C49B C50B C53B C54B -24.6(15) .
C51B C50B C53B C54B 145.7(10) .
C58B C53B C54B C55B 4.5(15) .
C50B C53B C54B C55B 179.8(9) .
C53B C54B C55B C56B -1.2(16) .
C54B C55B C56B C57B 0.2(16) .
C54B C55B C56B C59B 177.7(9) .
C55B C56B C57B C58B -2.6(17) .
C59B C56B C57B C58B 179.9(10) .
C56B C57B C58B C53B 5.8(17) .
C54B C53B C58B C57B -6.7(16) .
C50B C53B C58B C57B 178.1(9) .
C60B O12B C59B C44B -173.2(11) .
C60B O12B C59B C56B 69.5(14) .
O9B C44B C59B O12B 67.0(11) .
C41B C44B C59B O12B -171.6(9) .
O9B C44B C59B C56B -172.3(9) .
C41B C44B C59B C56B -51.0(13) .
C57B C56B C59B O12B 38.9(14) .
C55B C56B C59B O12B -138.5(11) .
C57B C56B C59B C44B -79.0(13) .
C55B C56B C59B C44B 103.6(12) .
Zn1 O13B C61B O14B -10.1(12) .
Zn1 O13B C61B C62B 174.2(7) .
Zn4 O14B C61B O13B 58.5(13) .
Zn4 O14B C61B C62B -125.8(9) .
O13B C61B C62B C67B 9.8(15) .
O14B C61B C62B C67B -166.0(10) .
O13B C61B C62B C63B -164.8(11) .
O14B C61B C62B C63B 19.3(16) .
C67B C62B C63B C64B 5.2(19) .
C61B C62B C63B C64B -179.8(11) .
C62B C63B C64B C65B 0(2) .
C63B C64B C65B C66B -2.7(19) .
C63B C64B C65B C68B 173.4(11) .
C64B C65B C66B C67B 0.1(16) .
C68B C65B C66B C67B -176.0(10) .
C63B C62B C67B C66B -8.1(17) .
C61B C62B C67B C66B 176.8(9) .
C65B C66B C67B C62B 5.7(16) .
C64B C65B C68B C69B 39.2(17) .
C66B C65B C68B C69B -144.7(12) .
C64B C65B C68B C73B -147.6(12) .
C66B C65B C68B C73B 28.4(17) .
C73B C68B C69B C70B 9.2(18) .
C65B C68B C69B C70B -177.6(11) .
C68B C69B C70B C71B -9.6(18) .
C69B C70B C71B C72B 5.0(17) .
C69B C70B C71B C74B -175.1(11) .
C70B C71B C72B C73B 0.0(16) .
C74B C71B C72B C73B -179.9(10) .
C71B C72B C73B C68B -0.2(17) .
C69B C68B C73B C72B -4.5(19) .
C65B C68B C73B C72B -177.7(11) .
C75B O15B C74B C71B 135.6(10) .
C75B O15B C74B C89B -107.6(11) .
C70B C71B C74B O15B 46.6(15) .
C72B C71B C74B O15B -133.5(10) .
C70B C71B C74B C89B -70.3(13) .
C72B C71B C74B C89B 109.6(11) .
Zn6 O16B C76B O17B -1.8(17) .
Zn6 O16B C76B C77B -170.8(7) .
Zn7 O17B C76B O16B 9(2) .
Zn7 O17B C76B C77B 178.0(9) .
O16B C76B C77B C78B 156.0(11) .
O17B C76B C77B C78B -14.1(17) .
O16B C76B C77B C82B -27.3(17) .
O17B C76B C77B C82B 162.5(11) .
C82B C77B C78B C79B -6.6(16) .
C76B C77B C78B C79B 170.5(11) .
C77B C78B C79B C80B 3.0(19) .
C78B C79B C80B C81B 0(2) .
C78B C79B C80B C83B 177.2(11) .
C79B C80B C81B C82B 1.1(18) .
C83B C80B C81B C82B -176.0(10) .
C80B C81B C82B C77B -5.9(19) .
C78B C77B C82B C81B 8.5(17) .
C76B C77B C82B C81B -168.4(12) .
C81B C80B C83B C84B 156.1(11) .
C79B C80B C83B C84B -20.9(17) .
C81B C80B C83B C88B -27.9(17) .
C79B C80B C83B C88B 155.1(12) .
C88B C83B C84B C85B 0.0(16) .
C80B C83B C84B C85B 176.2(10) .
C83B C84B C85B C86B 1.0(16) .
C84B C85B C86B C87B -2.0(15) .
C84B C85B C86B C89B 177.1(9) .
C85B C86B C87B C88B 2.1(15) .
C89B C86B C87B C88B -177.0(9) .
C86B C87B C88B C83B -1.2(16) .
C84B C83B C88B C87B 0.1(16) .
C80B C83B C88B C87B -176.0(10) .
C90B O18B C89B C86B 63.5(11) .
C90B O18B C89B C74B 180.0(8) .
C85B C86B C89B O18B 46.5(13) .
C87B C86B C89B O18B -134.4(10) .
C85B C86B C89B C74B -65.8(12) .
C87B C86B C89B C74B 113.3(11) .
O15B C74B C89B O18B 68.5(10) .
C71B C74B C89B O18B -175.1(8) .
O15B C74B C89B C86B -173.8(9) .
C71B C74B C89B C86B -57.4(12) .
O11B Zn5 O1C C1C -110.4(9) .
O2M Zn5 O1C C1C 11.5(10) .
O8C Zn5 O1C C1C 143.6(9) .
Zn8 Zn5 O1C C1C 10.2(8) .
Zn6 Zn5 O1C C1C -25.7(10) .
O4C Zn8 O2C C1C -86.4(9) .
O2M Zn8 O2C C1C 41.9(9) .
O5B Zn8 O2C C1C 157.7(9) .
Zn5 Zn8 O2C C1C 32.9(9) .
Zn6 Zn8 O2C C1C 78.5(9) .
O2M Zn8 O4C C16C -13.2(8) .
O2C Zn8 O4C C16C 107.6(7) .
O5B Zn8 O4C C16C -143.7(7) .
Zn5 Zn8 O4C C16C 28.5(7) .
Zn6 Zn8 O4C C16C -51.0(8) .
O17B Zn7 O5C C16C 54(3) .
O3E Zn7 O5C C16C 95.4(9) .
O7C Zn7 O5C C16C -178.6(9) .
O2M Zn7 O5C C16C -77.6(9) .
O4E Zn7 O5C C16C 9.2(9) .
O17B Zn7 O7C C31C -112.1(10) .
O3E Zn7 O7C C31C 163.7(10) .
O2M Zn7 O7C C31C -14.9(10) .
O5C Zn7 O7C C31C 74.9(10) .
O4E Zn7 O7C C31C 167.2(18) .
O11B Zn5 O8C C31C 116.6(7) .
O2M Zn5 O8C C31C -1.8(7) .
O1C Zn5 O8C C31C -131.7(6) .
Zn8 Zn5 O8C C31C -42.1(8) .
Zn6 Zn5 O8C C31C 38.2(7) .
Zn8 O2C C1C O1C -38.1(15) .
Zn8 O2C C1C C2C 150.8(9) .
Zn5 O1C C1C O2C 7.9(16) .
Zn5 O1C C1C C2C 179.6(7) .
O2C C1C C2C C3C 177.7(12) .
O1C C1C C2C C3C 6.1(19) .
O2C C1C C2C C7C 7.3(17) .
O1C C1C C2C C7C -164.4(9) .
C1C C2C C3C C4C 174.5(14) .
C7C C2C C3C C4C -15(2) .
C2C C3C C4C C5C 4(2) .
C3C C4C C5C C6C 7(2) .
C3C C4C C5C C8C 179.2(11) .
C4C C5C C6C C7C -7(2) .
C8C C5C C6C C7C -177.8(9) .
C5C C6C C7C C2C -4.9(16) .
C3C C2C C7C C6C 14.8(14) .
C1C C2C C7C C6C -173.7(10) .
C6C C5C C8C C9C 176.6(9) .
C4C C5C C8C C9C 5.1(12) .
C6C C5C C8C C13C -8.1(13) .
C4C C5C C8C C13C -179.7(8) .
C13C C8C C9C C10C 0.0 .
C5C C8C C9C C10C 175.2(6) .
C8C C9C C10C C11C 0.0 .
C9C C10C C11C C12C 0.0 .
C9C C10C C11C C14C 172.7(5) .
C10C C11C C12C C13C 0.0 .
C14C C11C C12C C13C -173.0(5) .
C9C C8C C13C C12C 0.0 .
C5C C8C C13C C12C -175.3(5) .
C11C C12C C13C C8C 0.0 .
C15C O3C C14C C29A -156.1(9) 1_556
C15C O3C C14C C11C 87.0(12) .
C12C C11C C14C O3C 40.2(11) .
C10C C11C C14C O3C -132.7(8) .
C12C C11C C14C C29A -74.5(8) 1_556
C10C C11C C14C C29A 112.6(8) 1_556
Zn7 O5C C16C O4C 63.2(15) .
Zn7 O5C C16C C17C -109.7(9) .
Zn8 O4C C16C O5C -7.7(14) .
Zn8 O4C C16C C17C 164.9(7) .
O5C C16C C17C C22C -175.1(11) .
O4C C16C C17C C22C 11.4(16) .
O5C C16C C17C C18C 13.3(16) .
O4C C16C C17C C18C -160.2(11) .
C22C C17C C18C C19C 3.9(19) .
C16C C17C C18C C19C 175.7(11) .
C17C C18C C19C C20C -4(2) .
C18C C19C C20C C23C -178.1(12) .
C18C C19C C20C C21C 6(2) .
C19C C20C C21C C22C -6.3(16) .
C23C C20C C21C C22C 177.5(11) .
C18C C17C C22C C21C -5.5(18) .
C16C C17C C22C C21C -177.0(10) .
C20C C21C C22C C17C 6.5(16) .
C19C C20C C23C C24C 54.0(17) .
C21C C20C C23C C24C -129.9(13) .
C19C C20C C23C C28C -132.1(14) .
C21C C20C C23C C28C 44.0(17) .
C28C C23C C24C C25C 2.5(18) .
C20C C23C C24C C25C 176.4(10) .
C23C C24C C25C C26C -1.2(16) .
C24C C25C C26C C27C -0.7(17) .
C24C C25C C26C C29C 178.9(9) .
C25C C26C C27C C28C 1.3(18) .
C29C C26C C27C C28C -178.4(10) .
C24C C23C C28C C27C -1.9(18) .
C20C C23C C28C C27C -175.7(10) .
C26C C27C C28C C23C 0.1(18) .
C30C O6C C29C C14A -173.2(12) 1_556
C30C O6C C29C C26C 65.3(14) .
C27C C26C C29C O6C -141.6(11) .
C25C C26C C29C O6C 38.7(13) .
C27C C26C C29C C14A 103.1(13) 1_556
C25C C26C C29C C14A -76.6(13) 1_556
Zn5 O8C C31C C32C -178.9(3) .
Zn5 O8C C31C O7C 7.8(8) .
Zn7 O7C C31C O8C 2.4(12) .
Zn7 O7C C31C C32C -171.1(7) .
O8C C31C C32C C37C 1.6(4) .
O7C C31C C32C C37C 174.1(4) .
O8C C31C C32C C33C 178.6(4) .
O7C C31C C32C C33C -8.9(4) .
C31C C32C C33C C34C -176.8 .
C37C C32C C33C C34C 0.0 .
C32C C33C C34C C35C 0.0 .
C33C C34C C35C C36C 0.0 .
C33C C34C C35C C38C -178.2(4) .
C34C C35C C36C C37C 0.0 .
C38C C35C C36C C37C 177.8(5) .
C35C C36C C37C C32C 0.0 .
C31C C32C C37C C36C 177.4 .
C33C C32C C37C C36C 0.0 .
C36C C35C C38C C43C 24.9(11) .
C34C C35C C38C C43C -157.1(8) .
C36C C35C C38C C39C -155.6(7) .
C34C C35C C38C C39C 22.4(10) .
C43C C38C C39C C40C 1.1(15) .
C35C C38C C39C C40C -178.4(8) .
C38C C39C C40C C41C -3.3(15) .
C39C C40C C41C C42C 3.8(15) .
C39C C40C C41C C44C -179.7(9) .
C40C C41C C42C C43C -2.3(16) .
C44C C41C C42C C43C -178.4(10) .
C39C C38C C43C C42C 0.3(18) .
C35C C38C C43C C42C 179.9(9) .
C41C C42C C43C C38C 0.3(19) .
C45C O9C C44C C41C 73.2(10) .
C45C O9C C44C C44A -166.6(8) 1_556
C42C C41C C44C O9C 58.8(13) .
C40C C41C C44C O9C -117.2(10) .
C42C C41C C44C C44A -56.7(14) 1_556
C40C C41C C44C C44A 127.4(10) 1_556
O1M Zn4 O1E C1E -134(2) .
O8A Zn4 O1E C1E -48.3(8) .
O14B Zn4 O1E C1E 137.6(8) .
O7B Zn4 O1E C1E 46.6(8) .
O2E Zn4 O1E C1E -136.7(8) .
Zn4 O1E C1E N1E -179.3(9) .
C4E N1E C1E O1E 176.2(11) .
C2E N1E C1E O1E -4.9(19) .
C1E N1E C2E C3E -99.1(17) .
C4E N1E C2E C3E 79.8(19) .
C1E N1E C4E C5E -90.1(15) .
C2E N1E C4E C5E 91.0(16) .
O1M Zn4 O2E C6E -153.8(11) .
O8A Zn4 O2E C6E -55.5(11) .
O14B Zn4 O2E C6E 112.3(11) .
O1E Zn4 O2E C6E 26.0(11) .
O7B Zn4 O2E C6E 54(3) .
Zn4 O2E C6E N2E -161.8(11) .
C7E N2E C6E O2E 5(2) .
C9E N2E C6E O2E 179.4(13) .
C6E N2E C7E C8E -111.4(16) .
C9E N2E C7E C8E 73.6(18) .
C6E N2E C9E C10E -104(2) .
C7E N2E C9E C10E 71(2) .
O17B Zn7 O3E C11E -47.2(9) .
O7C Zn7 O3E C11E 44.0(9) .
O2M Zn7 O3E C11E -146.9(19) .
O5C Zn7 O3E C11E 138.5(9) .
O4E Zn7 O3E C11E -135.6(9) .
Zn7 O3E C11E N3E 155.6(11) .
C12E N3E C11E O3E -166.9(14) .
C14E N3E C11E O3E 5(2) .
C11E N3E C12E C13E -122.6(15) .
C14E N3E C12E C13E 65(2) .
C11E N3E C14E C15E -92.1(17) .
C12E N3E C14E C15E 79.7(16) .
O17B Zn7 O4E C16E -92.7(11) .
O3E Zn7 O4E C16E -8.3(11) .
O7C Zn7 O4E C16E -12(3) .
O2M Zn7 O4E C16E 170.2(11) .
O5C Zn7 O4E C16E 81.1(11) .
C19E N4E C16E O4E -176.6(14) .
C17E N4E C16E O4E 16(2) .
Zn7 O4E C16E N4E -160.6(11) .
C16E N4E C17E C18E -103.0(17) .
C19E N4E C17E C18E 88.0(16) .
C16E N4E C19E C20E -41(3) .
C17E N4E C19E C20E 127.7(19) .

loop_
_platon_squeeze_void_nr
_platon_squeeze_void_average_x
_platon_squeeze_void_average_y
_platon_squeeze_void_average_z
_platon_squeeze_void_volume
_platon_squeeze_void_count_electrons
_platon_squeeze_void_content
1 0.107 0.250 0.500 4016 945 ' '
2 0.395 -0.250 1.000 4011 945 ' '
